data_4104814
loop_
_publ_author_name
'Keying Ding'
'William W. Brennessel'
'Patrick L. Holland'

_publ_section_title
;
 Three-Coordinate and Four-Coordinate Cobalt Hydride Complexes That React
 with Dinitrogen
;
_journal_name_full 'Journal of the American Chemical Society'
_journal_page_first 10804
_journal_page_last 10805
_journal_paper_doi 10.1021/ja902812y
_journal_volume 131
_journal_year 2009
_chemical_formula_moiety 'C70 H108 Co2 K2 N4, C5 H12, 0.5(C6 H6)'
_chemical_formula_sum 'C78 H123 Co2 K2 N4'
_chemical_formula_weight 1312.86
_chemical_name_common holkd18
_chemical_name_systematic
;
 potassium (diketiminate)cobalt(I) hydride
;
_space_group_IT_number 2
_symmetry_cell_setting triclinic
_symmetry_space_group_name_Hall '-P 1'
_symmetry_space_group_name_H-M 'P -1'
_atom_sites_solution_hydrogens geom
_atom_sites_solution_primary direct
_atom_sites_solution_secondary difmap
_audit_creation_method SHELXL-97
_cell_angle_alpha 75.232(2)
_cell_angle_beta 69.676(2)
_cell_angle_gamma 77.776(2)
_cell_formula_units_Z 2
_cell_length_a 14.078(2)
_cell_length_b 15.470(2)
_cell_length_c 19.469(3)
_cell_measurement_reflns_used 9997
_cell_measurement_temperature 100.0(1)
_cell_measurement_theta_max 32.77
_cell_measurement_theta_min 2.21
_cell_volume 3809.1(9)
_computing_cell_refinement 'SAINT (Bruker, 2006)'
_computing_data_collection 'APEX2 (Bruker, 2006)'
_computing_data_reduction 'SAINT (Bruker, 2006)'
_computing_molecular_graphics 'SHELXTL (Sheldrick, 2008)'
_computing_publication_material 'SHELXTL (Sheldrick, 2008)'
_computing_structure_refinement 'SHELXL-97 (Sheldrick, 2008)'
_computing_structure_solution 'SIR97 (Altomare et al., 1999)'
_diffrn_ambient_temperature 100.0(1)
_diffrn_measured_fraction_theta_full 0.989
_diffrn_measured_fraction_theta_max 0.989
_diffrn_measurement_device_type 'Bruker SMART APEX II CCD Platform'
_diffrn_measurement_method 'area detector, \w scans per \f'
_diffrn_radiation_monochromator graphite
_diffrn_radiation_source 'fine-focus sealed tube'
_diffrn_radiation_type MoK\a
_diffrn_radiation_wavelength 0.71073
_diffrn_reflns_av_R_equivalents 0.0403
_diffrn_reflns_av_sigmaI/netI 0.0566
_diffrn_reflns_limit_h_max 20
_diffrn_reflns_limit_h_min -21
_diffrn_reflns_limit_k_max 23
_diffrn_reflns_limit_k_min -23
_diffrn_reflns_limit_l_max 29
_diffrn_reflns_limit_l_min -29
_diffrn_reflns_number 67910
_diffrn_reflns_theta_full 32.03
_diffrn_reflns_theta_max 32.03
_diffrn_reflns_theta_min 1.62
_exptl_absorpt_coefficient_mu 0.587
_exptl_absorpt_correction_T_max 0.9120
_exptl_absorpt_correction_T_min 0.8720
_exptl_absorpt_correction_type multi-scan
_exptl_absorpt_process_details 'SADABS (Sheldrick, 2007)'
_exptl_crystal_colour 'deep orange'
_exptl_crystal_density_diffrn 1.145
_exptl_crystal_description block
_exptl_crystal_F_000 1422
_exptl_crystal_size_max 0.24
_exptl_crystal_size_mid 0.22
_exptl_crystal_size_min 0.16
_refine_diff_density_max 1.328
_refine_diff_density_min -0.424
_refine_diff_density_rms 0.062
_refine_ls_extinction_method none
_refine_ls_goodness_of_fit_ref 1.026
_refine_ls_hydrogen_treatment mixed
_refine_ls_matrix_type full
_refine_ls_number_parameters 811
_refine_ls_number_reflns 26214
_refine_ls_number_restraints 0
_refine_ls_restrained_S_all 1.026
_refine_ls_R_factor_all 0.0865
_refine_ls_R_factor_gt 0.0467
_refine_ls_shift/su_max 0.002
_refine_ls_shift/su_mean 0.000
_refine_ls_structure_factor_coef Fsqd
_refine_ls_weighting_details 'calc w=1/[\s^2^(Fo^2^)+(0.0543P)^2^+0.7457P] where P=(Fo^2^+2Fc^2^)/3'
_refine_ls_weighting_scheme calc
_refine_ls_wR_factor_gt 0.1106
_refine_ls_wR_factor_ref 0.1267
_reflns_number_gt 16754
_reflns_number_total 26214
_reflns_threshold_expression >2sigma(I)
_cod_data_source_file ja902812y_si_002_2.cif
_cod_data_source_block 2
_cod_original_cell_volume 3809.2(9)
_cod_database_code 4104814

loop_
_symmetry_equiv_pos_as_xyz
'x, y, z'
'-x, -y, -z'

loop_
_atom_site_label
_atom_site_type_symbol
_atom_site_fract_x
_atom_site_fract_y
_atom_site_fract_z
_atom_site_U_iso_or_equiv
_atom_site_adp_type
_atom_site_occupancy
_atom_site_symmetry_multiplicity
_atom_site_calc_flag
_atom_site_refinement_flags
Co1 Co -0.077820(17) 0.338792(15) 0.775161(15) 0.02611(6) Uani 1 1 d .
H1 H -0.0002(18) 0.2380(16) 0.8117(13) 0.052 Uiso 1 1 d .
Co2 Co 0.227612(17) 0.032929(15) 0.715871(14) 0.02503(6) Uani 1 1 d .
H2 H 0.1460(17) 0.1346(15) 0.6956(13) 0.050 Uiso 1 1 d .
K1 K 0.19461(3) 0.26298(2) 0.73917(2) 0.02929(9) Uani 1 1 d .
K2 K -0.04349(3) 0.10841(2) 0.76417(2) 0.02934(9) Uani 1 1 d .
N11 N -0.21949(10) 0.35381(9) 0.78267(8) 0.0234(3) Uani 1 1 d .
N21 N -0.05901(10) 0.46310(9) 0.73671(8) 0.0215(3) Uani 1 1 d .
N14 N 0.36379(10) 0.00799(9) 0.72161(8) 0.0220(3) Uani 1 1 d .
N24 N 0.21068(10) -0.08932(9) 0.72492(8) 0.0204(3) Uani 1 1 d .
C11 C -0.39579(13) 0.44839(12) 0.78760(11) 0.0310(4) Uani 1 1 d .
C21 C -0.27709(12) 0.43346(11) 0.77057(10) 0.0248(3) Uani 1 1 d .
C31 C -0.23299(13) 0.51373(11) 0.74410(10) 0.0269(4) Uani 1 1 d .
H31A H -0.2802 0.5663 0.7367 0.032 Uiso 1 1 calc R
C41 C -0.13197(12) 0.53124(11) 0.72645(9) 0.0232(3) Uani 1 1 d .
C51 C -0.11868(13) 0.63307(11) 0.69760(10) 0.0264(3) Uani 1 1 d .
C61 C -0.44369(15) 0.50317(16) 0.84991(14) 0.0475(6) Uani 1 1 d .
H61A H -0.4261 0.4697 0.8948 0.071 Uiso 1 1 calc R
H61B H -0.5182 0.5135 0.8612 0.071 Uiso 1 1 calc R
H61C H -0.4174 0.5613 0.8335 0.071 Uiso 1 1 calc R
C71 C -0.44867(14) 0.36400(14) 0.81303(13) 0.0398(5) Uani 1 1 d .
H71A H -0.4353 0.3280 0.8589 0.060 Uiso 1 1 calc R
H71B H -0.4222 0.3281 0.7738 0.060 Uiso 1 1 calc R
H71C H -0.5225 0.3817 0.8227 0.060 Uiso 1 1 calc R
C81 C -0.42247(17) 0.50176(17) 0.71672(15) 0.0517(6) Uani 1 1 d .
H81A H -0.4962 0.5066 0.7259 0.078 Uiso 1 1 calc R
H81B H -0.3854 0.4703 0.6752 0.078 Uiso 1 1 calc R
H81C H -0.4027 0.5623 0.7040 0.078 Uiso 1 1 calc R
C91 C -0.18698(16) 0.68592(13) 0.75833(12) 0.0392(5) Uani 1 1 d .
H91A H -0.1790 0.7500 0.7407 0.059 Uiso 1 1 calc R
H91B H -0.1669 0.6629 0.8038 0.059 Uiso 1 1 calc R
H91C H -0.2586 0.6786 0.7693 0.059 Uiso 1 1 calc R
C101 C -0.15162(18) 0.66813(14) 0.62679(12) 0.0432(5) Uani 1 1 d .
H10A H -0.1415 0.7316 0.6074 0.065 Uiso 1 1 calc R
H10B H -0.2240 0.6626 0.6390 0.065 Uiso 1 1 calc R
H10C H -0.1103 0.6325 0.5889 0.065 Uiso 1 1 calc R
C111 C -0.01131(15) 0.65709(12) 0.67790(13) 0.0375(5) Uani 1 1 d .
H11A H -0.0131 0.7227 0.6631 0.056 Uiso 1 1 calc R
H11B H 0.0349 0.6288 0.6364 0.056 Uiso 1 1 calc R
H11C H 0.0131 0.6351 0.7215 0.056 Uiso 1 1 calc R
C12 C -0.24883(12) 0.26634(11) 0.79849(10) 0.0245(3) Uani 1 1 d .
C22 C -0.27013(13) 0.21472(12) 0.87223(11) 0.0295(4) Uani 1 1 d .
C32 C -0.28974(14) 0.12611(13) 0.88458(12) 0.0346(4) Uani 1 1 d .
H32A H -0.3025 0.0905 0.9336 0.042 Uiso 1 1 calc R
C42 C -0.29108(14) 0.08899(13) 0.82756(12) 0.0347(4) Uani 1 1 d .
H42A H -0.3066 0.0293 0.8376 0.042 Uiso 1 1 calc R
C52 C -0.26967(13) 0.13963(12) 0.75581(12) 0.0308(4) Uani 1 1 d .
H52A H -0.2703 0.1140 0.7166 0.037 Uiso 1 1 calc R
C62 C -0.24706(12) 0.22776(11) 0.73953(11) 0.0265(4) Uani 1 1 d .
C72 C -0.27247(15) 0.25140(14) 0.93776(11) 0.0365(4) Uani 1 1 d .
H72A H -0.2593 0.3156 0.9187 0.044 Uiso 1 1 calc R
C82 C -0.37644(19) 0.25083(19) 0.99866(13) 0.0559(6) Uani 1 1 d .
H82A H -0.4297 0.2860 0.9773 0.084 Uiso 1 1 calc R
H82B H -0.3751 0.2776 1.0388 0.084 Uiso 1 1 calc R
H82C H -0.3911 0.1886 1.0189 0.084 Uiso 1 1 calc R
C92 C -0.1887(2) 0.20039(19) 0.97152(14) 0.0566(6) Uani 1 1 d .
H92A H -0.1222 0.2016 0.9325 0.085 Uiso 1 1 calc R
H92B H -0.2013 0.1377 0.9928 0.085 Uiso 1 1 calc R
H92C H -0.1888 0.2291 1.0110 0.085 Uiso 1 1 calc R
C102 C -0.21617(14) 0.27770(12) 0.65850(11) 0.0301(4) Uani 1 1 d .
H10D H -0.2207 0.3432 0.6581 0.036 Uiso 1 1 calc R
C112 C -0.28341(17) 0.26879(17) 0.61488(13) 0.0444(5) Uani 1 1 d .
H11D H -0.3548 0.2902 0.6401 0.067 Uiso 1 1 calc R
H11E H -0.2771 0.2054 0.6121 0.067 Uiso 1 1 calc R
H11F H -0.2617 0.3050 0.5643 0.067 Uiso 1 1 calc R
C122 C -0.10539(17) 0.2434(2) 0.61858(14) 0.0707(9) Uani 1 1 d .
H12A H -0.0866 0.2744 0.5661 0.106 Uiso 1 1 calc R
H12B H -0.0983 0.1783 0.6214 0.106 Uiso 1 1 calc R
H12C H -0.0603 0.2555 0.6426 0.106 Uiso 1 1 calc R
C13 C 0.04576(12) 0.46790(10) 0.72367(10) 0.0221(3) Uani 1 1 d .
C23 C 0.11833(13) 0.46176(11) 0.65281(10) 0.0253(3) Uani 1 1 d .
C33 C 0.22115(13) 0.46040(12) 0.64358(11) 0.0293(4) Uani 1 1 d .
H33A H 0.2700 0.4575 0.5958 0.035 Uiso 1 1 calc R
C43 C 0.25429(13) 0.46310(11) 0.70203(11) 0.0291(4) Uani 1 1 d .
H43A H 0.3248 0.4626 0.6945 0.035 Uiso 1 1 calc R
C53 C 0.18262(13) 0.46657(11) 0.77199(11) 0.0274(4) Uani 1 1 d .
H53A H 0.2053 0.4666 0.8126 0.033 Uiso 1 1 calc R
C63 C 0.07886(13) 0.46994(10) 0.78412(10) 0.0232(3) Uani 1 1 d .
C73 C 0.08570(15) 0.45411(14) 0.58804(11) 0.0343(4) Uani 1 1 d .
H73A H 0.0096 0.4686 0.6018 0.041 Uiso 1 1 calc R
C83 C 0.1320(2) 0.51711(17) 0.51524(13) 0.0525(6) Uani 1 1 d .
H83A H 0.1168 0.5792 0.5233 0.079 Uiso 1 1 calc R
H83B H 0.1028 0.5130 0.4774 0.079 Uiso 1 1 calc R
H83C H 0.2062 0.4997 0.4980 0.079 Uiso 1 1 calc R
C93 C 0.1157(2) 0.35696(17) 0.57578(13) 0.0595(7) Uani 1 1 d .
H93A H 0.0890 0.3155 0.6231 0.089 Uiso 1 1 calc R
H93B H 0.1904 0.3434 0.5577 0.089 Uiso 1 1 calc R
H93C H 0.0869 0.3497 0.5387 0.089 Uiso 1 1 calc R
C103 C 0.00286(14) 0.47593(12) 0.86109(10) 0.0286(4) Uani 1 1 d .
H10E H -0.0674 0.4844 0.8568 0.034 Uiso 1 1 calc R
C113 C 0.01181(16) 0.55651(13) 0.88915(11) 0.0366(4) Uani 1 1 d .
H11G H 0.0018 0.6121 0.8532 0.055 Uiso 1 1 calc R
H11H H 0.0798 0.5495 0.8946 0.055 Uiso 1 1 calc R
H11I H -0.0404 0.5596 0.9376 0.055 Uiso 1 1 calc R
C123 C 0.01493(19) 0.38836(14) 0.91724(12) 0.0428(5) Uani 1 1 d .
H12D H 0.0058 0.3378 0.8994 0.064 Uiso 1 1 calc R
H12E H -0.0366 0.3929 0.9658 0.064 Uiso 1 1 calc R
H12F H 0.0834 0.3783 0.9226 0.064 Uiso 1 1 calc R
C14 C 0.53494(12) -0.09300(12) 0.72449(10) 0.0264(4) Uani 1 1 d .
C24 C 0.42047(12) -0.07297(11) 0.72635(9) 0.0221(3) Uani 1 1 d .
C34 C 0.37813(12) -0.15007(11) 0.73195(10) 0.0243(3) Uani 1 1 d .
H34A H 0.4228 -0.2050 0.7374 0.029 Uiso 1 1 calc R
C44 C 0.28194(12) -0.16108(10) 0.73100(9) 0.0213(3) Uani 1 1 d .
C54 C 0.27095(13) -0.26067(11) 0.73502(10) 0.0253(3) Uani 1 1 d .
C64 C 0.59795(14) -0.13866(14) 0.65772(12) 0.0356(4) Uani 1 1 d .
H64A H 0.6700 -0.1513 0.6556 0.053 Uiso 1 1 calc R
H64B H 0.5914 -0.0984 0.6113 0.053 Uiso 1 1 calc R
H64C H 0.5725 -0.1953 0.6638 0.053 Uiso 1 1 calc R
C74 C 0.58780(13) -0.01182(13) 0.71507(12) 0.0328(4) Uani 1 1 d .
H74A H 0.5539 0.0175 0.7581 0.049 Uiso 1 1 calc R
H74B H 0.5835 0.0312 0.6692 0.049 Uiso 1 1 calc R
H74C H 0.6597 -0.0323 0.7118 0.049 Uiso 1 1 calc R
C84 C 0.54294(15) -0.15755(14) 0.79779(12) 0.0362(4) Uani 1 1 d .
H84A H 0.5004 -0.1297 0.8404 0.054 Uiso 1 1 calc R
H84B H 0.6143 -0.1695 0.7975 0.054 Uiso 1 1 calc R
H84C H 0.5192 -0.2144 0.8020 0.054 Uiso 1 1 calc R
C94 C 0.35605(15) -0.29625(13) 0.66991(13) 0.0392(5) Uani 1 1 d .
H94A H 0.3483 -0.3581 0.6710 0.059 Uiso 1 1 calc R
H94B H 0.4229 -0.2956 0.6748 0.059 Uiso 1 1 calc R
H94C H 0.3511 -0.2577 0.6224 0.059 Uiso 1 1 calc R
C104 C 0.17087(14) -0.27676(12) 0.72988(13) 0.0353(4) Uani 1 1 d .
H10F H 0.1143 -0.2598 0.7727 0.053 Uiso 1 1 calc R
H10G H 0.1740 -0.3407 0.7301 0.053 Uiso 1 1 calc R
H10H H 0.1599 -0.2401 0.6835 0.053 Uiso 1 1 calc R
C114 C 0.28279(17) -0.31900(13) 0.80954(12) 0.0391(5) Uani 1 1 d .
H11J H 0.2283 -0.2972 0.8513 0.059 Uiso 1 1 calc R
H11K H 0.3494 -0.3149 0.8130 0.059 Uiso 1 1 calc R
H11L H 0.2781 -0.3820 0.8116 0.059 Uiso 1 1 calc R
C15 C 0.39326(12) 0.09183(11) 0.71803(10) 0.0226(3) Uani 1 1 d .
C25 C 0.42301(12) 0.15168(12) 0.64787(10) 0.0260(3) Uani 1 1 d .
C35 C 0.44312(13) 0.23649(12) 0.64608(11) 0.0298(4) Uani 1 1 d .
H35A H 0.4630 0.2769 0.5994 0.036 Uiso 1 1 calc R
C45 C 0.43477(13) 0.26338(12) 0.71084(11) 0.0283(4) Uani 1 1 d .
H45A H 0.4497 0.3214 0.7084 0.034 Uiso 1 1 calc R
C55 C 0.40458(13) 0.20538(12) 0.77905(10) 0.0266(4) Uani 1 1 d .
H55A H 0.3985 0.2244 0.8233 0.032 Uiso 1 1 calc R
C65 C 0.38282(12) 0.11930(11) 0.78432(10) 0.0233(3) Uani 1 1 d .
C75 C 0.43270(15) 0.12511(14) 0.57530(11) 0.0347(4) Uani 1 1 d .
H75A H 0.4117 0.0637 0.5881 0.042 Uiso 1 1 calc R
C85 C 0.54278(17) 0.12064(17) 0.52241(12) 0.0483(6) Uani 1 1 d .
H85A H 0.5872 0.0748 0.5465 0.073 Uiso 1 1 calc R
H85B H 0.5662 0.1795 0.5108 0.073 Uiso 1 1 calc R
H85C H 0.5453 0.1047 0.4762 0.073 Uiso 1 1 calc R
C95 C 0.36040(18) 0.19069(18) 0.53629(12) 0.0484(6) Uani 1 1 d .
H95A H 0.2903 0.1926 0.5706 0.073 Uiso 1 1 calc R
H95B H 0.3637 0.1703 0.4917 0.073 Uiso 1 1 calc R
H95C H 0.3810 0.2511 0.5216 0.073 Uiso 1 1 calc R
C105 C 0.34625(14) 0.05919(12) 0.86086(10) 0.0289(4) Uani 1 1 d .
H10I H 0.3450 -0.0020 0.8531 0.035 Uiso 1 1 calc R
C115 C 0.23690(15) 0.09566(15) 0.90318(11) 0.0384(5) Uani 1 1 d .
H11M H 0.1916 0.0995 0.8737 0.058 Uiso 1 1 calc R
H11N H 0.2360 0.1558 0.9114 0.058 Uiso 1 1 calc R
H11O H 0.2133 0.0549 0.9515 0.058 Uiso 1 1 calc R
C125 C 0.41733(16) 0.04847(15) 0.90769(11) 0.0382(4) Uani 1 1 d .
H12G H 0.4857 0.0212 0.8817 0.057 Uiso 1 1 calc R
H12H H 0.3904 0.0095 0.9564 0.057 Uiso 1 1 calc R
H12I H 0.4213 0.1078 0.9150 0.057 Uiso 1 1 calc R
C16 C 0.10869(12) -0.08872(10) 0.72647(9) 0.0206(3) Uani 1 1 d .
C26 C 0.03012(12) -0.10297(10) 0.79601(10) 0.0219(3) Uani 1 1 d .
C36 C -0.07034(13) -0.09492(11) 0.79591(10) 0.0265(4) Uani 1 1 d .
H36A H -0.1231 -0.1055 0.8422 0.032 Uiso 1 1 calc R
C46 C -0.09522(13) -0.07189(11) 0.73004(11) 0.0285(4) Uani 1 1 d .
H46A H -0.1642 -0.0666 0.7313 0.034 Uiso 1 1 calc R
C56 C -0.01858(13) -0.05669(12) 0.66254(11) 0.0276(4) Uani 1 1 d .
H56A H -0.0359 -0.0403 0.6175 0.033 Uiso 1 1 calc R
C66 C 0.08364(13) -0.06479(11) 0.65890(10) 0.0242(3) Uani 1 1 d .
C76 C 0.05348(13) -0.12384(11) 0.86958(10) 0.0256(3) Uani 1 1 d .
H76A H 0.1282 -0.1458 0.8593 0.031 Uiso 1 1 calc R
C86 C -0.00529(16) -0.19748(13) 0.92788(11) 0.0368(4) Uani 1 1 d .
H86A H 0.0078 -0.2515 0.9067 0.055 Uiso 1 1 calc R
H86B H -0.0787 -0.1755 0.9420 0.055 Uiso 1 1 calc R
H86C H 0.0175 -0.2124 0.9722 0.055 Uiso 1 1 calc R
C96 C 0.03011(17) -0.03820(13) 0.90171(11) 0.0368(4) Uani 1 1 d .
H96A H 0.0712 0.0074 0.8658 0.055 Uiso 1 1 calc R
H96B H 0.0469 -0.0525 0.9485 0.055 Uiso 1 1 calc R
H96C H -0.0427 -0.0147 0.9113 0.055 Uiso 1 1 calc R
C106 C 0.16475(14) -0.04827(14) 0.58306(11) 0.0345(4) Uani 1 1 d .
H10J H 0.2331 -0.0625 0.5913 0.041 Uiso 1 1 calc R
C116 C 0.1518(2) 0.05132(17) 0.54435(13) 0.0525(6) Uani 1 1 d .
H11P H 0.1512 0.0896 0.5776 0.079 Uiso 1 1 calc R
H11Q H 0.0871 0.0660 0.5327 0.079 Uiso 1 1 calc R
H11R H 0.2087 0.0619 0.4980 0.079 Uiso 1 1 calc R
C126 C 0.16373(18) -0.10871(18) 0.53252(13) 0.0507(6) Uani 1 1 d .
H12J H 0.1769 -0.1721 0.5562 0.076 Uiso 1 1 calc R
H12K H 0.2169 -0.0958 0.4843 0.076 Uiso 1 1 calc R
H12L H 0.0968 -0.0971 0.5246 0.076 Uiso 1 1 calc R
C17 C 0.7133(2) 0.46096(19) 1.00220(15) 0.0593(7) Uani 1 1 d .
H17A H 0.7396 0.4058 1.0317 0.089 Uiso 1 1 calc R
H17B H 0.7514 0.4637 0.9491 0.089 Uiso 1 1 calc R
H17C H 0.6407 0.4607 1.0101 0.089 Uiso 1 1 calc R
C27 C 0.72596(17) 0.54283(17) 1.02641(13) 0.0486(6) Uani 1 1 d .
H27A H 0.6856 0.5408 1.0797 0.058 Uiso 1 1 calc R
H27B H 0.7988 0.5406 1.0216 0.058 Uiso 1 1 calc R
C37 C 0.69171(18) 0.62953(16) 0.98050(13) 0.0463(5) Uani 1 1 d .
H37A H 0.6174 0.6338 0.9893 0.056 Uiso 1 1 calc R
H37B H 0.7269 0.6282 0.9270 0.056 Uiso 1 1 calc R
C47 C 0.71204(19) 0.71259(17) 0.99708(14) 0.0505(6) Uani 1 1 d .
H47A H 0.7855 0.7063 0.9921 0.061 Uiso 1 1 calc R
H47B H 0.6724 0.7166 1.0495 0.061 Uiso 1 1 calc R
C57 C 0.68425(19) 0.80031(17) 0.94590(14) 0.0516(6) Uani 1 1 d .
H57A H 0.7002 0.8513 0.9592 0.077 Uiso 1 1 calc R
H57B H 0.6111 0.8084 0.9519 0.077 Uiso 1 1 calc R
H57C H 0.7237 0.7973 0.8938 0.077 Uiso 1 1 calc R
C18 C 0.57196(19) 0.46941(16) 0.53665(13) 0.0483(5) Uani 1 1 d .
H18A H 0.6216 0.4482 0.5621 0.058 Uiso 1 1 calc R
C28 C 0.56398(18) 0.41947(16) 0.48948(12) 0.0456(5) Uani 1 1 d .
H28A H 0.6081 0.3646 0.4825 0.055 Uiso 1 1 calc R
C38 C 0.49178(19) 0.44980(16) 0.45288(13) 0.0473(5) Uani 1 1 d .
H38A H 0.4855 0.4159 0.4207 0.057 Uiso 1 1 calc R

loop_
_atom_site_aniso_label
_atom_site_aniso_U_11
_atom_site_aniso_U_22
_atom_site_aniso_U_33
_atom_site_aniso_U_23
_atom_site_aniso_U_13
_atom_site_aniso_U_12
Co1 0.01849(11) 0.01820(11) 0.04300(15) -0.00619(10) -0.01122(10) -0.00231(8)
Co2 0.01747(11) 0.01792(11) 0.04136(15) -0.00898(10) -0.00968(10) -0.00112(8)
K1 0.02119(17) 0.02129(17) 0.0469(2) -0.00953(16) -0.01025(16) -0.00311(13)
K2 0.02207(17) 0.02166(17) 0.0461(2) -0.00757(16) -0.01245(16) -0.00252(13)
N11 0.0185(6) 0.0199(6) 0.0344(8) -0.0094(6) -0.0077(6) -0.0038(5)
N21 0.0190(6) 0.0199(6) 0.0271(7) -0.0062(5) -0.0077(5) -0.0032(5)
N14 0.0169(6) 0.0225(7) 0.0281(7) -0.0096(6) -0.0051(5) -0.0035(5)
N24 0.0165(6) 0.0190(6) 0.0273(7) -0.0060(5) -0.0074(5) -0.0030(5)
C11 0.0198(8) 0.0307(9) 0.0471(11) -0.0161(8) -0.0121(8) 0.0002(7)
C21 0.0185(7) 0.0258(8) 0.0328(9) -0.0109(7) -0.0092(7) -0.0007(6)
C31 0.0197(8) 0.0226(8) 0.0396(10) -0.0099(7) -0.0108(7) 0.0016(6)
C41 0.0228(8) 0.0213(7) 0.0265(8) -0.0076(6) -0.0075(7) -0.0023(6)
C51 0.0258(8) 0.0200(8) 0.0326(9) -0.0046(7) -0.0090(7) -0.0022(6)
C61 0.0244(9) 0.0503(13) 0.0726(16) -0.0382(12) -0.0029(10) -0.0040(9)
C71 0.0176(8) 0.0380(11) 0.0682(15) -0.0234(10) -0.0113(9) -0.0012(7)
C81 0.0323(11) 0.0571(14) 0.0703(17) -0.0069(12) -0.0298(11) 0.0009(10)
C91 0.0420(11) 0.0247(9) 0.0478(12) -0.0146(9) -0.0045(9) -0.0052(8)
C101 0.0528(13) 0.0358(11) 0.0439(12) 0.0008(9) -0.0231(10) -0.0090(10)
C111 0.0329(10) 0.0203(8) 0.0568(13) -0.0011(8) -0.0139(9) -0.0067(7)
C12 0.0147(7) 0.0230(8) 0.0376(10) -0.0110(7) -0.0067(7) -0.0031(6)
C22 0.0210(8) 0.0313(9) 0.0346(10) -0.0083(8) -0.0033(7) -0.0069(7)
C32 0.0245(9) 0.0329(10) 0.0410(11) -0.0033(8) -0.0021(8) -0.0112(7)
C42 0.0243(9) 0.0249(9) 0.0549(13) -0.0112(8) -0.0067(8) -0.0087(7)
C52 0.0194(8) 0.0283(9) 0.0492(12) -0.0156(8) -0.0099(8) -0.0047(7)
C62 0.0173(7) 0.0243(8) 0.0415(10) -0.0116(7) -0.0105(7) -0.0018(6)
C72 0.0352(10) 0.0408(11) 0.0325(10) -0.0096(8) -0.0027(8) -0.0135(8)
C82 0.0487(14) 0.0730(17) 0.0427(13) -0.0226(12) 0.0034(11) -0.0175(12)
C92 0.0540(15) 0.0762(18) 0.0472(14) -0.0167(13) -0.0216(12) -0.0094(13)
C102 0.0285(9) 0.0271(9) 0.0403(11) -0.0105(8) -0.0156(8) -0.0021(7)
C112 0.0395(11) 0.0600(14) 0.0441(13) -0.0182(11) -0.0178(10) -0.0111(10)
C122 0.0282(11) 0.102(2) 0.0493(15) 0.0273(15) -0.0059(10) -0.0030(13)
C13 0.0195(7) 0.0166(7) 0.0313(9) -0.0041(6) -0.0088(6) -0.0037(6)
C23 0.0231(8) 0.0226(8) 0.0301(9) -0.0060(7) -0.0074(7) -0.0039(6)
C33 0.0229(8) 0.0237(8) 0.0377(10) -0.0069(7) -0.0041(7) -0.0039(6)
C43 0.0210(8) 0.0183(7) 0.0496(11) -0.0058(7) -0.0129(8) -0.0038(6)
C53 0.0297(9) 0.0185(7) 0.0407(10) -0.0053(7) -0.0185(8) -0.0051(6)
C63 0.0258(8) 0.0158(7) 0.0306(9) -0.0030(6) -0.0113(7) -0.0060(6)
C73 0.0274(9) 0.0473(11) 0.0289(10) -0.0126(8) -0.0050(7) -0.0070(8)
C83 0.0722(17) 0.0494(14) 0.0406(13) 0.0041(10) -0.0278(12) -0.0163(12)
C93 0.102(2) 0.0510(14) 0.0343(12) -0.0083(10) -0.0193(13) -0.0335(15)
C103 0.0332(9) 0.0274(9) 0.0281(9) -0.0029(7) -0.0107(7) -0.0114(7)
C113 0.0442(11) 0.0338(10) 0.0343(11) -0.0109(8) -0.0079(9) -0.0128(9)
C123 0.0652(15) 0.0337(10) 0.0336(11) 0.0012(8) -0.0186(10) -0.0191(10)
C14 0.0152(7) 0.0322(9) 0.0347(10) -0.0141(7) -0.0079(7) 0.0002(6)
C24 0.0169(7) 0.0257(8) 0.0251(8) -0.0089(6) -0.0062(6) -0.0018(6)
C34 0.0190(7) 0.0207(7) 0.0342(9) -0.0075(7) -0.0102(7) 0.0008(6)
C44 0.0197(7) 0.0182(7) 0.0266(8) -0.0057(6) -0.0071(6) -0.0021(6)
C54 0.0242(8) 0.0180(7) 0.0345(9) -0.0076(7) -0.0087(7) -0.0027(6)
C64 0.0210(8) 0.0430(11) 0.0458(12) -0.0235(9) -0.0064(8) 0.0005(7)
C74 0.0164(8) 0.0399(10) 0.0472(12) -0.0185(9) -0.0096(8) -0.0029(7)
C84 0.0269(9) 0.0425(11) 0.0429(12) -0.0106(9) -0.0178(8) 0.0018(8)
C94 0.0341(10) 0.0280(9) 0.0552(13) -0.0204(9) -0.0042(9) -0.0052(8)
C104 0.0299(9) 0.0236(9) 0.0582(13) -0.0133(9) -0.0163(9) -0.0050(7)
C114 0.0473(12) 0.0234(9) 0.0491(13) -0.0006(8) -0.0209(10) -0.0076(8)
C15 0.0146(7) 0.0233(8) 0.0310(9) -0.0100(7) -0.0043(6) -0.0040(6)
C25 0.0178(7) 0.0308(9) 0.0287(9) -0.0084(7) -0.0020(6) -0.0080(6)
C35 0.0236(8) 0.0308(9) 0.0339(10) -0.0019(7) -0.0062(7) -0.0114(7)
C45 0.0220(8) 0.0242(8) 0.0420(11) -0.0084(7) -0.0105(7) -0.0071(6)
C55 0.0221(8) 0.0268(8) 0.0361(10) -0.0130(7) -0.0102(7) -0.0038(6)
C65 0.0189(7) 0.0234(8) 0.0299(9) -0.0095(7) -0.0070(6) -0.0036(6)
C75 0.0341(10) 0.0405(11) 0.0278(10) -0.0110(8) 0.0004(8) -0.0138(8)
C85 0.0413(12) 0.0622(15) 0.0320(11) -0.0120(10) 0.0039(9) -0.0100(11)
C95 0.0459(13) 0.0699(16) 0.0347(12) -0.0159(11) -0.0145(10) -0.0090(11)
C105 0.0320(9) 0.0289(9) 0.0278(9) -0.0098(7) -0.0061(7) -0.0088(7)
C115 0.0339(10) 0.0453(12) 0.0340(11) -0.0099(9) -0.0013(8) -0.0142(9)
C125 0.0423(11) 0.0432(11) 0.0305(10) -0.0061(9) -0.0129(9) -0.0074(9)
C16 0.0183(7) 0.0154(7) 0.0308(9) -0.0075(6) -0.0088(6) -0.0023(5)
C26 0.0201(7) 0.0169(7) 0.0297(9) -0.0071(6) -0.0063(6) -0.0040(6)
C36 0.0189(7) 0.0249(8) 0.0357(10) -0.0095(7) -0.0049(7) -0.0050(6)
C46 0.0192(8) 0.0252(8) 0.0470(11) -0.0135(8) -0.0141(7) -0.0012(6)
C56 0.0279(9) 0.0265(8) 0.0356(10) -0.0079(7) -0.0172(8) -0.0039(7)
C66 0.0230(8) 0.0240(8) 0.0293(9) -0.0094(7) -0.0099(7) -0.0031(6)
C76 0.0239(8) 0.0244(8) 0.0285(9) -0.0056(7) -0.0068(7) -0.0053(6)
C86 0.0438(11) 0.0332(10) 0.0320(10) -0.0007(8) -0.0087(9) -0.0147(9)
C96 0.0495(12) 0.0322(10) 0.0350(11) -0.0095(8) -0.0167(9) -0.0094(9)
C106 0.0274(9) 0.0498(12) 0.0286(10) -0.0097(9) -0.0089(8) -0.0073(8)
C116 0.0603(15) 0.0591(15) 0.0359(12) 0.0024(11) -0.0102(11) -0.0259(12)
C126 0.0472(13) 0.0700(16) 0.0383(12) -0.0258(12) -0.0077(10) -0.0066(12)
C17 0.0587(16) 0.0647(17) 0.0549(16) -0.0188(13) -0.0142(13) -0.0067(13)
C27 0.0365(12) 0.0639(15) 0.0453(13) -0.0122(11) -0.0112(10) -0.0078(11)
C37 0.0436(12) 0.0623(15) 0.0378(12) -0.0179(11) -0.0101(10) -0.0122(11)
C47 0.0486(13) 0.0652(16) 0.0431(13) -0.0147(12) -0.0112(11) -0.0194(12)
C57 0.0520(14) 0.0607(15) 0.0465(14) -0.0185(12) -0.0130(11) -0.0109(12)
C18 0.0492(13) 0.0515(14) 0.0408(13) -0.0142(11) -0.0084(10) -0.0032(11)
C28 0.0493(13) 0.0419(12) 0.0380(12) -0.0052(9) -0.0062(10) -0.0058(10)
C38 0.0536(14) 0.0468(13) 0.0405(12) -0.0127(10) -0.0067(10) -0.0129(11)

loop_
_atom_type_symbol
_atom_type_description
_atom_type_scat_dispersion_real
_atom_type_scat_dispersion_imag
_atom_type_scat_source
C C 0.0033 0.0016 'International Tables Vol C Tables 4.2.6.8 and 6.1.1.4'
H H 0.0000 0.0000 'International Tables Vol C Tables 4.2.6.8 and 6.1.1.4'
N N 0.0061 0.0033 'International Tables Vol C Tables 4.2.6.8 and 6.1.1.4'
K K 0.2009 0.2494 'International Tables Vol C Tables 4.2.6.8 and 6.1.1.4'
Co Co 0.3494 0.9721 'International Tables Vol C Tables 4.2.6.8 and 6.1.1.4'

loop_
_geom_angle_atom_site_label_1
_geom_angle_atom_site_label_2
_geom_angle_atom_site_label_3
_geom_angle
_geom_angle_site_symmetry_1
_geom_angle_site_symmetry_3
N11 Co1 N21 96.73(6) . .
N11 Co1 K2 92.25(4) . .
N21 Co1 K2 154.63(4) . .
N11 Co1 K1 165.48(4) . .
N21 Co1 K1 93.30(4) . .
K2 Co1 K1 74.399(10) . .
N11 Co1 H1 128.2(7) . .
N21 Co1 H1 134.1(7) . .
K2 Co1 H1 47.3(7) . .
K1 Co1 H1 45.0(7) . .
N14 Co2 N24 96.59(6) . .
N14 Co2 K2 159.66(4) . .
N24 Co2 K2 93.13(4) . .
N14 Co2 K1 93.23(4) . .
N24 Co2 K1 164.45(4) . .
K2 Co2 K1 73.960(10) . .
N14 Co2 H2 133.5(7) . .
N24 Co2 H2 129.4(7) . .
K2 Co2 H2 43.0(7) . .
K1 Co2 H2 44.0(7) . .
C33 K1 C55 101.39(5) . .
C33 K1 C43 25.02(5) . .
C55 K1 C43 83.29(4) . .
C33 K1 C45 79.84(5) . .
C55 K1 C45 24.80(5) . .
C43 K1 C45 67.20(4) . .
C33 K1 C23 24.93(4) . .
C55 K1 C23 125.81(4) . .
C43 K1 C23 43.94(4) . .
C45 K1 C23 104.76(4) . .
C33 K1 C65 123.47(4) . .
C55 K1 C65 24.82(4) . .
C43 K1 C65 107.88(4) . .
C45 K1 C65 43.63(4) . .
C23 K1 C65 148.38(4) . .
C33 K1 C35 79.36(5) . .
C55 K1 C35 42.96(5) . .
C43 K1 C35 76.82(5) . .
C45 K1 C35 24.34(5) . .
C23 K1 C35 101.75(5) . .
C65 K1 C35 49.99(4) . .
C33 K1 C53 43.08(5) . .
C55 K1 C53 88.48(4) . .
C43 K1 C53 24.47(5) . .
C45 K1 C53 80.95(4) . .
C23 K1 C53 50.06(4) . .
C65 K1 C53 112.28(4) . .
C35 K1 C53 96.90(5) . .
C33 K1 C15 121.25(4) . .
C55 K1 C15 42.72(4) . .
C43 K1 C15 116.22(4) . .
C45 K1 C15 49.70(4) . .
C23 K1 C15 141.41(4) . .
C65 K1 C15 24.21(4) . .
C35 K1 C15 42.06(4) . .
C53 K1 C15 129.58(4) . .
C33 K1 C13 42.85(4) . .
C55 K1 C13 130.13(4) . .
C43 K1 C13 49.91(4) . .
C45 K1 C13 117.11(4) . .
C23 K1 C13 24.32(4) . .
C65 K1 C13 154.19(4) . .
C35 K1 C13 122.08(4) . .
C53 K1 C13 41.93(4) . .
C15 K1 C13 164.10(4) . .
C33 K1 C25 98.93(5) . .
C55 K1 C25 49.77(4) . .
C43 K1 C25 100.22(4) . .
C45 K1 C25 42.54(4) . .
C23 K1 C25 117.42(4) . .
C65 K1 C25 42.82(4) . .
C35 K1 C25 23.71(4) . .
C53 K1 C25 120.52(4) . .
C15 K1 C25 24.02(4) . .
C13 K1 C25 141.00(4) . .
C33 K1 C63 49.69(4) . .
C55 K1 C63 110.03(4) . .
C43 K1 C63 42.55(4) . .
C45 K1 C63 104.50(4) . .
C23 K1 C63 42.72(4) . .
C65 K1 C63 131.76(4) . .
C35 K1 C63 119.03(4) . .
C53 K1 C63 23.54(4) . .
C15 K1 C63 152.47(4) . .
C13 K1 C63 23.83(4) . .
C25 K1 C63 142.66(4) . .
C33 K1 Co2 140.68(4) . .
C55 K1 Co2 85.37(3) . .
C43 K1 Co2 155.47(4) . .
C45 K1 Co2 94.27(3) . .
C23 K1 Co2 136.10(3) . .
C65 K1 Co2 61.35(3) . .
C35 K1 Co2 80.05(3) . .
C53 K1 Co2 173.47(3) . .
C15 K1 Co2 44.99(3) . .
C13 K1 Co2 144.40(3) . .
C25 K1 Co2 56.35(3) . .
C63 K1 Co2 160.76(3) . .
C33 K1 Co1 84.94(3) . .
C55 K1 Co1 155.77(4) . .
C43 K1 Co1 94.41(3) . .
C45 K1 Co1 161.07(3) . .
C23 K1 Co1 60.71(3) . .
C65 K1 Co1 149.73(3) . .
C35 K1 Co1 159.35(4) . .
C53 K1 Co1 80.25(3) . .
C15 K1 Co1 149.15(3) . .
C13 K1 Co1 44.79(3) . .
C25 K1 Co1 153.02(3) . .
C63 K1 Co1 56.72(3) . .
Co2 K1 Co1 104.643(11) . .
C33 K1 K2 125.95(4) . .
C55 K1 K2 131.69(3) . .
C43 K1 K2 144.57(3) . .
C45 K1 K2 147.07(3) . .
C23 K1 K2 102.34(3) . .
C65 K1 K2 107.44(3) . .
C35 K1 K2 130.37(3) . .
C53 K1 K2 131.48(3) . .
C15 K1 K2 97.40(3) . .
C13 K1 K2 95.10(3) . .
C25 K1 K2 107.42(3) . .
C63 K1 K2 108.07(3) . .
Co2 K1 K2 52.918(9) . .
Co1 K1 K2 51.844(11) . .
C33 K1 H1 113.7(5) . .
C55 K1 H1 135.2(5) . .
C43 K1 H1 118.5(5) . .
C45 K1 H1 159.5(5) . .
C23 K1 H1 89.8(5) . .
C65 K1 H1 120.8(5) . .
C35 K1 H1 164.6(5) . .
C53 K1 H1 98.3(5) . .
C15 K1 H1 123.8(5) . .
C13 K1 H1 71.8(5) . .
C25 K1 H1 140.9(5) . .
C63 K1 H1 76.3(5) . .
Co2 K1 H1 84.6(5) . .
Co1 K1 H1 29.1(5) . .
K2 K1 H1 35.5(5) . .
C33 K1 H2 124.4(5) . .
C55 K1 H2 112.8(5) . .
C43 K1 H2 149.1(5) . .
C45 K1 H2 117.0(5) . .
C23 K1 H2 110.6(5) . .
C65 K1 H2 89.3(5) . .
C35 K1 H2 96.9(5) . .
C53 K1 H2 158.4(5) . .
C15 K1 H2 70.8(5) . .
C13 K1 H2 116.5(5) . .
C25 K1 H2 74.8(5) . .
C63 K1 H2 136.7(5) . .
Co2 K1 H2 28.0(5) . .
Co1 K1 H2 81.0(5) . .
K2 K1 H2 33.8(5) . .
H1 K1 H2 69.3(7) . .
C36 K2 C52 82.99(5) . .
C36 K2 C62 108.39(4) . .
C52 K2 C62 25.42(4) . .
C36 K2 C26 25.51(4) . .
C52 K2 C26 108.48(4) . .
C62 K2 C26 133.86(4) . .
C36 K2 C46 24.71(5) . .
C52 K2 C46 69.34(4) . .
C62 K2 C46 92.87(4) . .
C26 K2 C46 43.94(4) . .
C36 K2 C42 70.74(4) . .
C52 K2 C42 24.41(5) . .
C62 K2 C42 43.73(5) . .
C26 K2 C42 94.88(4) . .
C46 K2 C42 66.75(4) . .
C36 K2 C12 120.39(4) . .
C52 K2 C12 43.41(4) . .
C62 K2 C12 24.78(4) . .
C26 K2 C12 143.47(4) . .
C46 K2 C12 112.35(4) . .
C42 K2 C12 49.67(4) . .
C36 K2 C16 43.09(4) . .
C52 K2 C16 118.45(4) . .
C62 K2 C16 139.93(4) . .
C26 K2 C16 24.48(4) . .
C46 K2 C16 49.28(4) . .
C42 K2 C16 112.99(4) . .
C12 K2 C16 161.60(4) . .
C36 K2 C32 83.09(5) . .
C52 K2 C32 41.94(5) . .
C62 K2 C32 49.55(5) . .
C26 K2 C32 102.58(4) . .
C46 K2 C32 86.46(5) . .
C42 K2 C32 23.46(5) . .
C12 K2 C32 41.64(4) . .
C16 K2 C32 125.62(4) . .
C36 K2 C22 106.30(4) . .
C52 K2 C22 49.32(5) . .
C62 K2 C22 42.76(5) . .
C26 K2 C22 124.13(4) . .
C46 K2 C22 108.21(4) . .
C42 K2 C22 41.72(4) . .
C12 K2 C22 23.77(4) . .
C16 K2 C22 148.19(4) . .
C32 K2 C22 23.27(4) . .
C36 K2 C56 41.76(5) . .
C52 K2 C56 80.89(4) . .
C62 K2 C56 99.25(4) . .
C26 K2 C56 49.15(4) . .
C46 K2 C56 23.20(4) . .
C42 K2 C56 85.77(5) . .
C12 K2 C56 123.14(4) . .
C16 K2 C56 40.91(4) . .
C32 K2 C56 107.62(5) . .
C22 K2 C56 127.13(4) . .
C36 K2 Co1 163.08(4) . .
C52 K2 Co1 87.75(3) . .
C62 K2 Co1 63.43(3) . .
C26 K2 Co1 159.21(3) . .
C46 K2 Co1 156.05(3) . .
C42 K2 Co1 95.28(3) . .
C12 K2 Co1 46.26(3) . .
C16 K2 Co1 151.71(3) . .
C32 K2 Co1 80.57(3) . .
C22 K2 Co1 57.29(3) . .
C56 K2 Co1 149.91(3) . .
C36 K2 Co2 86.37(3) . .
C52 K2 Co2 158.33(4) . .
C62 K2 Co2 155.61(4) . .
C26 K2 Co2 62.07(3) . .
C46 K2 Co2 93.60(3) . .
C42 K2 Co2 156.94(3) . .
C12 K2 Co2 152.96(3) . .
C16 K2 Co2 45.08(3) . .
C32 K2 Co2 154.41(4) . .
C22 K2 Co2 152.35(3) . .
C56 K2 Co2 78.61(3) . .
Co1 K2 Co2 106.756(11) . .
C36 K2 K1 137.22(3) . .
C52 K2 K1 139.76(3) . .
C62 K2 K1 114.35(3) . .
C26 K2 K1 111.72(3) . .
C46 K2 K1 145.73(3) . .
C42 K2 K1 147.51(3) . .
C12 K2 K1 100.00(3) . .
C16 K2 K1 98.20(3) . .
C32 K2 K1 126.78(4) . .
C22 K2 K1 105.95(3) . .
C56 K2 K1 125.59(3) . .
Co1 K2 K1 53.757(10) . .
Co2 K2 K1 53.123(11) . .
C36 K2 H1 146.5(5) . .
C52 K2 H1 114.0(5) . .
C62 K2 H1 92.0(5) . .
C26 K2 H1 128.9(5) . .
C46 K2 H1 171.2(5) . .
C42 K2 H1 112.6(5) . .
C12 K2 H1 70.6(5) . .
C16 K2 H1 127.3(5) . .
C32 K2 H1 91.2(5) . .
C22 K2 H1 70.9(5) . .
C56 K2 H1 161.2(5) . .
Co1 K2 H1 30.5(5) . .
Co2 K2 H1 84.9(5) . .
K1 K2 H1 35.6(5) . .
C36 K2 H2 111.9(5) . .
C52 K2 H2 147.2(5) . .
C62 K2 H2 129.4(5) . .
C26 K2 H2 89.2(5) . .
C46 K2 H2 112.0(5) . .
C42 K2 H2 171.5(5) . .
C12 K2 H2 127.2(5) . .
C16 K2 H2 68.9(5) . .
C32 K2 H2 161.1(5) . .
C22 K2 H2 139.5(5) . .
C56 K2 H2 91.3(5) . .
Co1 K2 H2 83.3(5) . .
Co2 K2 H2 27.9(5) . .
K1 K2 H2 34.3(5) . .
H1 K2 H2 70.0(7) . .
C21 N11 C12 127.25(14) . .
C21 N11 Co1 124.76(11) . .
C12 N11 Co1 107.88(10) . .
C41 N21 C13 127.53(14) . .
C41 N21 Co1 125.76(11) . .
C13 N21 Co1 106.69(10) . .
C24 N14 C15 127.07(14) . .
C24 N14 Co2 125.93(11) . .
C15 N14 Co2 106.98(10) . .
C44 N24 C16 127.60(13) . .
C44 N24 Co2 125.28(11) . .
C16 N24 Co2 107.09(9) . .
C71 C11 C61 106.79(17) . .
C71 C11 C81 106.10(17) . .
C61 C11 C81 109.35(18) . .
C71 C11 C21 116.84(15) . .
C61 C11 C21 108.28(15) . .
C81 C11 C21 109.30(16) . .
N11 C21 C31 120.52(15) . .
N11 C21 C11 125.61(15) . .
C31 C21 C11 113.77(14) . .
C21 C31 C41 132.30(16) . .
C21 C31 H31A 113.9 . .
C41 C31 H31A 113.9 . .
N21 C41 C31 119.60(15) . .
N21 C41 C51 126.41(14) . .
C31 C41 C51 113.98(14) . .
C111 C51 C91 105.73(16) . .
C111 C51 C101 106.80(16) . .
C91 C51 C101 109.40(16) . .
C111 C51 C41 116.84(14) . .
C91 C51 C41 108.94(14) . .
C101 C51 C41 108.93(15) . .
C11 C61 H61A 109.5 . .
C11 C61 H61B 109.5 . .
H61A C61 H61B 109.5 . .
C11 C61 H61C 109.5 . .
H61A C61 H61C 109.5 . .
H61B C61 H61C 109.5 . .
C11 C71 H71A 109.5 . .
C11 C71 H71B 109.5 . .
H71A C71 H71B 109.5 . .
C11 C71 H71C 109.5 . .
H71A C71 H71C 109.5 . .
H71B C71 H71C 109.5 . .
C11 C81 H81A 109.5 . .
C11 C81 H81B 109.5 . .
H81A C81 H81B 109.5 . .
C11 C81 H81C 109.5 . .
H81A C81 H81C 109.5 . .
H81B C81 H81C 109.5 . .
C51 C91 H91A 109.5 . .
C51 C91 H91B 109.5 . .
H91A C91 H91B 109.5 . .
C51 C91 H91C 109.5 . .
H91A C91 H91C 109.5 . .
H91B C91 H91C 109.5 . .
C51 C101 H10A 109.5 . .
C51 C101 H10B 109.5 . .
H10A C101 H10B 109.5 . .
C51 C101 H10C 109.5 . .
H10A C101 H10C 109.5 . .
H10B C101 H10C 109.5 . .
C51 C111 H11A 109.5 . .
C51 C111 H11B 109.5 . .
H11A C111 H11B 109.5 . .
C51 C111 H11C 109.5 . .
H11A C111 H11C 109.5 . .
H11B C111 H11C 109.5 . .
C62 C12 C22 119.89(15) . .
C62 C12 N11 119.93(16) . .
C22 C12 N11 119.90(15) . .
C62 C12 K2 70.59(9) . .
C22 C12 K2 83.43(10) . .
N11 C12 K2 111.26(9) . .
C32 C22 C12 118.41(17) . .
C32 C22 C72 118.88(18) . .
C12 C22 C72 122.71(16) . .
C32 C22 K2 76.51(10) . .
C12 C22 K2 72.80(9) . .
C72 C22 K2 121.15(12) . .
C42 C32 C22 121.92(19) . .
C42 C32 K2 73.22(11) . .
C22 C32 K2 80.22(10) . .
C42 C32 H32A 119.0 . .
C22 C32 H32A 119.0 . .
K2 C32 H32A 118.2 . .
C52 C42 C32 119.25(17) . .
C52 C42 K2 71.78(10) . .
C32 C42 K2 83.32(11) . .
C52 C42 H42A 120.4 . .
C32 C42 H42A 120.4 . .
K2 C42 H42A 115.1 . .
C42 C52 C62 121.57(18) . .
C42 C52 K2 83.81(11) . .
C62 C52 K2 77.59(10) . .
C42 C52 H52A 119.2 . .
C62 C52 H52A 119.2 . .
K2 C52 H52A 109.3 . .
C52 C62 C12 118.92(17) . .
C52 C62 C102 119.14(16) . .
C12 C62 C102 121.87(15) . .
C52 C62 K2 76.99(10) . .
C12 C62 K2 84.63(10) . .
C102 C62 K2 105.56(10) . .
C22 C72 C92 111.72(18) . .
C22 C72 C82 112.54(17) . .
C92 C72 C82 109.7(2) . .
C22 C72 H72A 107.6 . .
C92 C72 H72A 107.6 . .
C82 C72 H72A 107.6 . .
C72 C82 H82A 109.5 . .
C72 C82 H82B 109.5 . .
H82A C82 H82B 109.5 . .
C72 C82 H82C 109.5 . .
H82A C82 H82C 109.5 . .
H82B C82 H82C 109.5 . .
C72 C92 H92A 109.5 . .
C72 C92 H92B 109.5 . .
H92A C92 H92B 109.5 . .
C72 C92 H92C 109.5 . .
H92A C92 H92C 109.5 . .
H92B C92 H92C 109.5 . .
C112 C102 C62 113.75(16) . .
C112 C102 C122 108.69(19) . .
C62 C102 C122 109.82(16) . .
C112 C102 H10D 108.1 . .
C62 C102 H10D 108.1 . .
C122 C102 H10D 108.1 . .
C102 C112 H11D 109.5 . .
C102 C112 H11E 109.5 . .
H11D C112 H11E 109.5 . .
C102 C112 H11F 109.5 . .
H11D C112 H11F 109.5 . .
H11E C112 H11F 109.5 . .
C102 C122 H12A 109.5 . .
C102 C122 H12B 109.5 . .
H12A C122 H12B 109.5 . .
C102 C122 H12C 109.5 . .
H12A C122 H12C 109.5 . .
H12B C122 H12C 109.5 . .
C23 C13 C63 119.84(15) . .
C23 C13 N21 120.45(15) . .
C63 C13 N21 119.41(15) . .
C23 C13 K1 71.82(9) . .
C63 C13 K1 79.41(9) . .
N21 C13 K1 114.34(9) . .
C33 C23 C13 118.83(16) . .
C33 C23 C73 120.13(16) . .
C13 C23 C73 121.02(15) . .
C33 C23 K1 73.64(10) . .
C13 C23 K1 83.86(10) . .
C73 C23 K1 110.97(11) . .
C43 C33 C23 121.82(17) . .
C43 C33 K1 79.50(10) . .
C23 C33 K1 81.43(10) . .
C43 C33 H33A 119.1 . .
C23 C33 H33A 119.1 . .
K1 C33 H33A 109.9 . .
C33 C43 C53 118.88(16) . .
C33 C43 K1 75.48(10) . .
C53 C43 K1 82.27(10) . .
C33 C43 H43A 120.6 . .
C53 C43 H43A 120.6 . .
K1 C43 H43A 112.3 . .
C63 C53 C43 121.81(17) . .
C63 C53 K1 83.11(9) . .
C43 C53 K1 73.26(10) . .
C63 C53 H53A 119.1 . .
C43 C53 H53A 119.1 . .
K1 C53 H53A 114.8 . .
C53 C63 C13 118.77(16) . .
C53 C63 C103 120.09(16) . .
C13 C63 C103 121.13(15) . .
C53 C63 K1 73.35(9) . .
C13 C63 K1 76.76(9) . .
C103 C63 K1 120.52(10) . .
C83 C73 C23 113.77(17) . .
C83 C73 C93 108.83(18) . .
C23 C73 C93 109.16(17) . .
C83 C73 H73A 108.3 . .
C23 C73 H73A 108.3 . .
C93 C73 H73A 108.3 . .
C73 C83 H83A 109.5 . .
C73 C83 H83B 109.5 . .
H83A C83 H83B 109.5 . .
C73 C83 H83C 109.5 . .
H83A C83 H83C 109.5 . .
H83B C83 H83C 109.5 . .
C73 C93 H93A 109.5 . .
C73 C93 H93B 109.5 . .
H93A C93 H93B 109.5 . .
C73 C93 H93C 109.5 . .
H93A C93 H93C 109.5 . .
H93B C93 H93C 109.5 . .
C63 C103 C113 112.03(15) . .
C63 C103 C123 110.96(16) . .
C113 C103 C123 110.65(16) . .
C63 C103 H10E 107.7 . .
C113 C103 H10E 107.7 . .
C123 C103 H10E 107.7 . .
C103 C113 H11G 109.5 . .
C103 C113 H11H 109.5 . .
H11G C113 H11H 109.5 . .
C103 C113 H11I 109.5 . .
H11G C113 H11I 109.5 . .
H11H C113 H11I 109.5 . .
C103 C123 H12D 109.5 . .
C103 C123 H12E 109.5 . .
H12D C123 H12E 109.5 . .
C103 C123 H12F 109.5 . .
H12D C123 H12F 109.5 . .
H12E C123 H12F 109.5 . .
C74 C14 C64 105.71(15) . .
C74 C14 C84 107.07(15) . .
C64 C14 C84 109.42(15) . .
C74 C14 C24 116.97(14) . .
C64 C14 C24 108.53(14) . .
C84 C14 C24 108.96(14) . .
N14 C24 C34 119.79(14) . .
N14 C24 C14 126.29(14) . .
C34 C24 C14 113.90(14) . .
C24 C34 C44 132.02(15) . .
C24 C34 H34A 114.0 . .
C44 C34 H34A 114.0 . .
N24 C44 C34 120.30(14) . .
N24 C44 C54 125.88(14) . .
C34 C44 C54 113.79(14) . .
C104 C54 C94 106.12(15) . .
C104 C54 C114 106.82(15) . .
C94 C54 C114 108.98(15) . .
C104 C54 C44 116.59(14) . .
C94 C54 C44 108.92(14) . .
C114 C54 C44 109.18(14) . .
C14 C64 H64A 109.5 . .
C14 C64 H64B 109.5 . .
H64A C64 H64B 109.5 . .
C14 C64 H64C 109.5 . .
H64A C64 H64C 109.5 . .
H64B C64 H64C 109.5 . .
C14 C74 H74A 109.5 . .
C14 C74 H74B 109.5 . .
H74A C74 H74B 109.5 . .
C14 C74 H74C 109.5 . .
H74A C74 H74C 109.5 . .
H74B C74 H74C 109.5 . .
C14 C84 H84A 109.5 . .
C14 C84 H84B 109.5 . .
H84A C84 H84B 109.5 . .
C14 C84 H84C 109.5 . .
H84A C84 H84C 109.5 . .
H84B C84 H84C 109.5 . .
C54 C94 H94A 109.5 . .
C54 C94 H94B 109.5 . .
H94A C94 H94B 109.5 . .
C54 C94 H94C 109.5 . .
H94A C94 H94C 109.5 . .
H94B C94 H94C 109.5 . .
C54 C104 H10F 109.5 . .
C54 C104 H10G 109.5 . .
H10F C104 H10G 109.5 . .
C54 C104 H10H 109.5 . .
H10F C104 H10H 109.5 . .
H10G C104 H10H 109.5 . .
C54 C114 H11J 109.5 . .
C54 C114 H11K 109.5 . .
H11J C114 H11K 109.5 . .
C54 C114 H11L 109.5 . .
H11J C114 H11L 109.5 . .
H11K C114 H11L 109.5 . .
C65 C15 C25 120.19(15) . .
C65 C15 N14 120.11(15) . .
C25 C15 N14 119.37(15) . .
C65 C15 K1 73.39(9) . .
C25 C15 K1 78.50(9) . .
N14 C15 K1 113.42(9) . .
C35 C25 C15 118.70(16) . .
C35 C25 C75 119.67(17) . .
C15 C25 C75 121.64(15) . .
C35 C25 K1 74.26(10) . .
C15 C25 K1 77.48(9) . .
C75 C25 K1 118.31(11) . .
C45 C35 C25 121.44(17) . .
C45 C35 K1 74.05(10) . .
C25 C35 K1 82.03(10) . .
C45 C35 H35A 119.3 . .
C25 C35 H35A 119.3 . .
K1 C35 H35A 115.0 . .
C55 C45 C35 119.67(16) . .
C55 C45 K1 76.43(10) . .
C35 C45 K1 81.61(10) . .
C55 C45 H45A 120.2 . .
C35 C45 H45A 120.2 . .
K1 C45 H45A 112.3 . .
C45 C55 C65 121.41(16) . .
C45 C55 K1 78.77(10) . .
C65 C55 K1 81.29(10) . .
C45 C55 H55A 119.3 . .
C65 C55 H55A 119.3 . .
K1 C55 H55A 110.7 . .
C55 C65 C15 118.57(16) . .
C55 C65 C105 119.47(15) . .
C15 C65 C105 121.94(15) . .
C55 C65 K1 73.89(10) . .
C15 C65 K1 82.40(10) . .
C105 C65 K1 112.21(10) . .
C25 C75 C85 112.18(17) . .
C25 C75 C95 110.36(17) . .
C85 C75 C95 110.30(18) . .
C25 C75 H75A 108.0 . .
C85 C75 H75A 108.0 . .
C95 C75 H75A 108.0 . .
C75 C85 H85A 109.5 . .
C75 C85 H85B 109.5 . .
H85A C85 H85B 109.5 . .
C75 C85 H85C 109.5 . .
H85A C85 H85C 109.5 . .
H85B C85 H85C 109.5 . .
C75 C95 H95A 109.5 . .
C75 C95 H95B 109.5 . .
H95A C95 H95B 109.5 . .
C75 C95 H95C 109.5 . .
H95A C95 H95C 109.5 . .
H95B C95 H95C 109.5 . .
C65 C105 C125 112.58(15) . .
C65 C105 C115 110.36(15) . .
C125 C105 C115 110.26(16) . .
C65 C105 H10I 107.8 . .
C125 C105 H10I 107.8 . .
C115 C105 H10I 107.8 . .
C105 C115 H11M 109.5 . .
C105 C115 H11N 109.5 . .
H11M C115 H11N 109.5 . .
C105 C115 H11O 109.5 . .
H11M C115 H11O 109.5 . .
H11N C115 H11O 109.5 . .
C105 C125 H12G 109.5 . .
C105 C125 H12H 109.5 . .
H12G C125 H12H 109.5 . .
C105 C125 H12I 109.5 . .
H12G C125 H12I 109.5 . .
H12H C125 H12I 109.5 . .
C66 C16 C26 119.83(14) . .
C66 C16 N24 119.98(14) . .
C26 C16 N24 119.87(15) . .
C66 C16 K2 84.58(9) . .
C26 C16 K2 68.27(8) . .
N24 C16 K2 112.09(9) . .
C36 C26 C16 118.68(16) . .
C36 C26 C76 120.05(15) . .
C16 C26 C76 121.24(14) . .
C36 C26 K2 74.96(9) . .
C16 C26 K2 87.25(9) . .
C76 C26 K2 105.93(10) . .
C46 C36 C26 121.72(17) . .
C46 C36 K2 84.72(10) . .
C26 C36 K2 79.53(9) . .
C46 C36 H36A 119.1 . .
C26 C36 H36A 119.1 . .
K2 C36 H36A 106.3 . .
C56 C46 C36 119.33(16) . .
C56 C46 K2 86.69(10) . .
C36 C46 K2 70.57(10) . .
C56 C46 H46A 120.3 . .
C36 C46 H46A 120.3 . .
K2 C46 H46A 112.7 . .
C46 C56 C66 121.67(17) . .
C46 C56 K2 70.11(10) . .
C66 C56 K2 81.64(10) . .
C46 C56 H56A 119.2 . .
C66 C56 H56A 119.2 . .
K2 C56 H56A 119.9 . .
C56 C66 C16 118.75(16) . .
C56 C66 C106 119.35(16) . .
C16 C66 C106 121.90(15) . .
C26 C76 C96 110.47(14) . .
C26 C76 C86 112.88(14) . .
C96 C76 C86 109.55(16) . .
C26 C76 H76A 107.9 . .
C96 C76 H76A 107.9 . .
C86 C76 H76A 107.9 . .
C76 C86 H86A 109.5 . .
C76 C86 H86B 109.5 . .
H86A C86 H86B 109.5 . .
C76 C86 H86C 109.5 . .
H86A C86 H86C 109.5 . .
H86B C86 H86C 109.5 . .
C76 C96 H96A 109.5 . .
C76 C96 H96B 109.5 . .
H96A C96 H96B 109.5 . .
C76 C96 H96C 109.5 . .
H96A C96 H96C 109.5 . .
H96B C96 H96C 109.5 . .
C66 C106 C126 112.19(17) . .
C66 C106 C116 110.72(17) . .
C126 C106 C116 110.11(18) . .
C66 C106 H10J 107.9 . .
C126 C106 H10J 107.9 . .
C116 C106 H10J 107.9 . .
C106 C116 H11P 109.5 . .
C106 C116 H11Q 109.5 . .
H11P C116 H11Q 109.5 . .
C106 C116 H11R 109.5 . .
H11P C116 H11R 109.5 . .
H11Q C116 H11R 109.5 . .
C106 C126 H12J 109.5 . .
C106 C126 H12K 109.5 . .
H12J C126 H12K 109.5 . .
C106 C126 H12L 109.5 . .
H12J C126 H12L 109.5 . .
H12K C126 H12L 109.5 . .
C27 C17 H17A 109.5 . .
C27 C17 H17B 109.5 . .
H17A C17 H17B 109.5 . .
C27 C17 H17C 109.5 . .
H17A C17 H17C 109.5 . .
H17B C17 H17C 109.5 . .
C37 C27 C17 111.9(2) . .
C37 C27 H27A 109.2 . .
C17 C27 H27A 109.2 . .
C37 C27 H27B 109.2 . .
C17 C27 H27B 109.2 . .
H27A C27 H27B 107.9 . .
C27 C37 C47 114.1(2) . .
C27 C37 H37A 108.7 . .
C47 C37 H37A 108.7 . .
C27 C37 H37B 108.7 . .
C47 C37 H37B 108.7 . .
H37A C37 H37B 107.6 . .
C37 C47 C57 113.7(2) . .
C37 C47 H47A 108.8 . .
C57 C47 H47A 108.8 . .
C37 C47 H47B 108.8 . .
C57 C47 H47B 108.8 . .
H47A C47 H47B 107.7 . .
C47 C57 H57A 109.5 . .
C47 C57 H57B 109.5 . .
H57A C57 H57B 109.5 . .
C47 C57 H57C 109.5 . .
H57A C57 H57C 109.5 . .
H57B C57 H57C 109.5 . .
C28 C18 C38 120.8(2) . 2_666
C28 C18 H18A 119.6 . .
C38 C18 H18A 119.6 2_666 .
C38 C28 C18 119.7(2) . .
C38 C28 H28A 120.2 . .
C18 C28 H28A 120.2 . .
C28 C38 C18 119.5(2) . 2_666
C28 C38 H38A 120.2 . .
C18 C38 H38A 120.2 2_666 .

loop_
_geom_bond_atom_site_label_1
_geom_bond_atom_site_label_2
_geom_bond_distance
_geom_bond_site_symmetry_2
Co1 N11 1.9162(14) .
Co1 N21 1.9164(14) .
Co1 K2 3.5453(7) .
Co1 K1 3.6363(7) .
Co1 H1 1.84(2) .
Co2 N14 1.9106(13) .
Co2 N24 1.9121(13) .
Co2 K2 3.6047(7) .
Co2 K1 3.6144(7) .
Co2 H2 1.78(2) .
K1 C33 3.1676(18) .
K1 C55 3.2033(18) .
K1 C43 3.2173(17) .
K1 C45 3.2322(18) .
K1 C23 3.2644(18) .
K1 C65 3.2957(17) .
K1 C35 3.3257(18) .
K1 C53 3.3291(17) .
K1 C15 3.4090(17) .
K1 C13 3.4162(16) .
K1 C25 3.4218(17) .
K1 C63 3.4497(17) .
K1 K2 4.3426(7) .
K1 H1 2.67(2) .
K1 H2 2.64(2) .
K2 C36 3.1256(18) .
K2 C52 3.1729(18) .
K2 C62 3.1805(17) .
K2 C26 3.1826(16) .
K2 C46 3.3004(17) .
K2 C42 3.3209(19) .
K2 C12 3.3573(17) .
K2 C16 3.4221(16) .
K2 C32 3.4450(19) .
K2 C22 3.4913(18) .
K2 C56 3.5039(18) .
K2 H1 2.67(2) .
K2 H2 2.60(2) .
N11 C21 1.339(2) .
N11 C12 1.426(2) .
N21 C41 1.335(2) .
N21 C13 1.422(2) .
N14 C24 1.335(2) .
N14 C15 1.422(2) .
N24 C44 1.340(2) .
N24 C16 1.4238(19) .
C11 C71 1.526(3) .
C11 C61 1.536(3) .
C11 C81 1.541(3) .
C11 C21 1.564(2) .
C21 C31 1.404(2) .
C31 C41 1.411(2) .
C31 H31A 0.9500 .
C41 C51 1.560(2) .
C51 C111 1.527(3) .
C51 C91 1.537(3) .
C51 C101 1.538(3) .
C61 H61A 0.9800 .
C61 H61B 0.9800 .
C61 H61C 0.9800 .
C71 H71A 0.9800 .
C71 H71B 0.9800 .
C71 H71C 0.9800 .
C81 H81A 0.9800 .
C81 H81B 0.9800 .
C81 H81C 0.9800 .
C91 H91A 0.9800 .
C91 H91B 0.9800 .
C91 H91C 0.9800 .
C101 H10A 0.9800 .
C101 H10B 0.9800 .
C101 H10C 0.9800 .
C111 H11A 0.9800 .
C111 H11B 0.9800 .
C111 H11C 0.9800 .
C12 C62 1.414(2) .
C12 C22 1.416(3) .
C22 C32 1.400(3) .
C22 C72 1.511(3) .
C32 C42 1.381(3) .
C32 H32A 0.9500 .
C42 C52 1.381(3) .
C42 H42A 0.9500 .
C52 C62 1.398(2) .
C52 H52A 0.9500 .
C62 C102 1.523(3) .
C72 C92 1.525(3) .
C72 C82 1.531(3) .
C72 H72A 1.0000 .
C82 H82A 0.9800 .
C82 H82B 0.9800 .
C82 H82C 0.9800 .
C92 H92A 0.9800 .
C92 H92B 0.9800 .
C92 H92C 0.9800 .
C102 C112 1.520(3) .
C102 C122 1.528(3) .
C102 H10D 1.0000 .
C112 H11D 0.9800 .
C112 H11E 0.9800 .
C112 H11F 0.9800 .
C122 H12A 0.9800 .
C122 H12B 0.9800 .
C122 H12C 0.9800 .
C13 C23 1.415(2) .
C13 C63 1.418(2) .
C23 C33 1.392(2) .
C23 C73 1.522(3) .
C33 C43 1.384(3) .
C33 H33A 0.9500 .
C43 C53 1.391(3) .
C43 H43A 0.9500 .
C53 C63 1.388(2) .
C53 H53A 0.9500 .
C63 C103 1.521(3) .
C73 C83 1.519(3) .
C73 C93 1.529(3) .
C73 H73A 1.0000 .
C83 H83A 0.9800 .
C83 H83B 0.9800 .
C83 H83C 0.9800 .
C93 H93A 0.9800 .
C93 H93B 0.9800 .
C93 H93C 0.9800 .
C103 C113 1.526(3) .
C103 C123 1.528(3) .
C103 H10E 1.0000 .
C113 H11G 0.9800 .
C113 H11H 0.9800 .
C113 H11I 0.9800 .
C123 H12D 0.9800 .
C123 H12E 0.9800 .
C123 H12F 0.9800 .
C14 C74 1.532(2) .
C14 C64 1.542(2) .
C14 C84 1.544(3) .
C14 C24 1.565(2) .
C24 C34 1.407(2) .
C34 C44 1.407(2) .
C34 H34A 0.9500 .
C44 C54 1.560(2) .
C54 C104 1.522(2) .
C54 C94 1.538(3) .
C54 C114 1.544(3) .
C64 H64A 0.9800 .
C64 H64B 0.9800 .
C64 H64C 0.9800 .
C74 H74A 0.9800 .
C74 H74B 0.9800 .
C74 H74C 0.9800 .
C84 H84A 0.9800 .
C84 H84B 0.9800 .
C84 H84C 0.9800 .
C94 H94A 0.9800 .
C94 H94B 0.9800 .
C94 H94C 0.9800 .
C104 H10F 0.9800 .
C104 H10G 0.9800 .
C104 H10H 0.9800 .
C114 H11J 0.9800 .
C114 H11K 0.9800 .
C114 H11L 0.9800 .
C15 C65 1.410(2) .
C15 C25 1.421(2) .
C25 C35 1.389(2) .
C25 C75 1.524(3) .
C35 C45 1.386(3) .
C35 H35A 0.9500 .
C45 C55 1.382(3) .
C45 H45A 0.9500 .
C55 C65 1.400(2) .
C55 H55A 0.9500 .
C65 C105 1.521(2) .
C75 C85 1.533(3) .
C75 C95 1.533(3) .
C75 H75A 1.0000 .
C85 H85A 0.9800 .
C85 H85B 0.9800 .
C85 H85C 0.9800 .
C95 H95A 0.9800 .
C95 H95B 0.9800 .
C95 H95C 0.9800 .
C105 C125 1.532(3) .
C105 C115 1.535(3) .
C105 H10I 1.0000 .
C115 H11M 0.9800 .
C115 H11N 0.9800 .
C115 H11O 0.9800 .
C125 H12G 0.9800 .
C125 H12H 0.9800 .
C125 H12I 0.9800 .
C16 C66 1.418(2) .
C16 C26 1.420(2) .
C26 C36 1.394(2) .
C26 C76 1.520(2) .
C36 C46 1.386(3) .
C36 H36A 0.9500 .
C46 C56 1.383(3) .
C46 H46A 0.9500 .
C56 C66 1.396(2) .
C56 H56A 0.9500 .
C66 C106 1.520(3) .
C76 C96 1.533(3) .
C76 C86 1.536(2) .
C76 H76A 1.0000 .
C86 H86A 0.9800 .
C86 H86B 0.9800 .
C86 H86C 0.9800 .
C96 H96A 0.9800 .
C96 H96B 0.9800 .
C96 H96C 0.9800 .
C106 C126 1.525(3) .
C106 C116 1.536(3) .
C106 H10J 1.0000 .
C116 H11P 0.9800 .
C116 H11Q 0.9800 .
C116 H11R 0.9800 .
C126 H12J 0.9800 .
C126 H12K 0.9800 .
C126 H12L 0.9800 .
C17 C27 1.522(3) .
C17 H17A 0.9800 .
C17 H17B 0.9800 .
C17 H17C 0.9800 .
C27 C37 1.498(3) .
C27 H27A 0.9900 .
C27 H27B 0.9900 .
C37 C47 1.506(3) .
C37 H37A 0.9900 .
C37 H37B 0.9900 .
C47 C57 1.531(3) .
C47 H47A 0.9900 .
C47 H47B 0.9900 .
C57 H57A 0.9800 .
C57 H57B 0.9800 .
C57 H57C 0.9800 .
C18 C28 1.387(3) .
C18 C38 1.392(3) 2_666
C18 H18A 0.9500 .
C28 C38 1.375(3) .
C28 H28A 0.9500 .
C38 C18 1.392(3) 2_666
C38 H38A 0.9500 .

loop_
_geom_torsion_atom_site_label_1
_geom_torsion_atom_site_label_2
_geom_torsion_atom_site_label_3
_geom_torsion_atom_site_label_4
_geom_torsion
_geom_torsion_site_symmetry_1
_geom_torsion_site_symmetry_4
N14 Co2 K1 C33 92.26(7) . .
N24 Co2 K1 C33 -138.57(16) . .
K2 Co2 K1 C33 -103.80(5) . .
N14 Co2 K1 C55 -10.08(5) . .
N24 Co2 K1 C55 119.09(16) . .
K2 Co2 K1 C55 153.86(4) . .
N14 Co2 K1 C43 52.55(10) . .
N24 Co2 K1 C43 -178.28(17) . .
K2 Co2 K1 C43 -143.52(9) . .
N14 Co2 K1 C45 13.10(6) . .
N24 Co2 K1 C45 142.27(16) . .
K2 Co2 K1 C45 177.03(4) . .
N14 Co2 K1 C23 129.58(6) . .
N24 Co2 K1 C23 -101.25(16) . .
K2 Co2 K1 C23 -66.48(5) . .
N14 Co2 K1 C65 -16.68(5) . .
N24 Co2 K1 C65 112.49(16) . .
K2 Co2 K1 C65 147.26(4) . .
N14 Co2 K1 C35 32.93(6) . .
N24 Co2 K1 C35 162.10(16) . .
K2 Co2 K1 C35 -163.13(4) . .
N14 Co2 K1 C53 -29.7(3) . .
N24 Co2 K1 C53 99.5(3) . .
K2 Co2 K1 C53 134.2(3) . .
N14 Co2 K1 C15 5.88(6) . .
N24 Co2 K1 C15 135.05(16) . .
K2 Co2 K1 C15 169.82(4) . .
N14 Co2 K1 C13 165.87(7) . .
N24 Co2 K1 C13 -64.96(17) . .
K2 Co2 K1 C13 -30.20(5) . .
N14 Co2 K1 C25 33.49(6) . .
N24 Co2 K1 C25 162.66(16) . .
K2 Co2 K1 C25 -162.57(4) . .
N14 Co2 K1 C63 -154.21(10) . .
N24 Co2 K1 C63 -25.04(19) . .
K2 Co2 K1 C63 9.73(10) . .
N14 Co2 K1 Co1 -167.66(4) . .
N24 Co2 K1 Co1 -38.49(16) . .
K2 Co2 K1 Co1 -3.724(11) . .
N14 Co2 K1 K2 -163.94(4) . .
N24 Co2 K1 K2 -34.77(16) . .
N11 Co1 K1 C33 121.22(19) . .
N21 Co1 K1 C33 -12.46(6) . .
K2 Co1 K1 C33 145.00(4) . .
N11 Co1 K1 C55 -132.2(2) . .
N21 Co1 K1 C55 94.17(9) . .
K2 Co1 K1 C55 -108.38(8) . .
N11 Co1 K1 C43 144.41(18) . .
N21 Co1 K1 C43 10.73(6) . .
K2 Co1 K1 C43 168.18(4) . .
N11 Co1 K1 C45 157.7(2) . .
N21 Co1 K1 C45 23.99(12) . .
K2 Co1 K1 C45 -178.55(11) . .
N11 Co1 K1 C23 115.01(19) . .
N21 Co1 K1 C23 -18.66(5) . .
K2 Co1 K1 C23 138.79(4) . .
N11 Co1 K1 C65 -77.62(19) . .
N21 Co1 K1 C65 148.70(7) . .
K2 Co1 K1 C65 -53.84(6) . .
N11 Co1 K1 C35 80.8(2) . .
N21 Co1 K1 C35 -52.91(10) . .
K2 Co1 K1 C35 104.55(10) . .
N11 Co1 K1 C53 164.43(19) . .
N21 Co1 K1 C53 30.76(5) . .
K2 Co1 K1 C53 -171.79(4) . .
N11 Co1 K1 C15 -28.9(2) . .
N21 Co1 K1 C15 -162.60(7) . .
K2 Co1 K1 C15 -5.14(6) . .
N11 Co1 K1 C13 138.38(19) . .
N21 Co1 K1 C13 4.71(6) . .
K2 Co1 K1 C13 162.16(4) . .
N11 Co1 K1 C25 21.5(2) . .
N21 Co1 K1 C25 -112.21(8) . .
K2 Co1 K1 C25 45.25(7) . .
N11 Co1 K1 C63 165.26(19) . .
N21 Co1 K1 C63 31.59(5) . .
K2 Co1 K1 C63 -170.96(4) . .
N11 Co1 K1 Co2 -20.00(18) . .
N21 Co1 K1 Co2 -153.68(4) . .
K2 Co1 K1 Co2 3.778(12) . .
N11 Co1 K1 K2 -23.78(18) . .
N21 Co1 K1 K2 -157.46(4) . .
N11 Co1 K2 C36 -49.97(13) . .
N21 Co1 K2 C36 -160.87(15) . .
K1 Co1 K2 C36 135.84(12) . .
N11 Co1 K2 C52 6.74(6) . .
N21 Co1 K2 C52 -104.16(10) . .
K1 Co1 K2 C52 -167.45(4) . .
N11 Co1 K2 C62 14.45(6) . .
N21 Co1 K2 C62 -96.45(10) . .
K1 Co1 K2 C62 -159.74(4) . .
N11 Co1 K2 C26 -135.46(10) . .
N21 Co1 K2 C26 113.64(13) . .
K1 Co1 K2 C26 50.35(9) . .
N11 Co1 K2 C46 23.27(10) . .
N21 Co1 K2 C46 -87.63(13) . .
K1 Co1 K2 C46 -150.92(9) . .
N11 Co1 K2 C42 -16.51(6) . .
N21 Co1 K2 C42 -127.41(10) . .
K1 Co1 K2 C42 169.30(4) . .
N11 Co1 K2 C12 -7.66(6) . .
N21 Co1 K2 C12 -118.56(11) . .
K1 Co1 K2 C12 178.15(5) . .
N11 Co1 K2 C16 165.64(8) . .
N21 Co1 K2 C16 54.74(12) . .
K1 Co1 K2 C16 -8.56(7) . .
N11 Co1 K2 C32 -34.84(6) . .
N21 Co1 K2 C32 -145.74(10) . .
K1 Co1 K2 C32 150.97(4) . .
N11 Co1 K2 C22 -34.67(6) . .
N21 Co1 K2 C22 -145.57(10) . .
K1 Co1 K2 C22 151.13(4) . .
N11 Co1 K2 C56 74.15(8) . .
N21 Co1 K2 C56 -36.75(12) . .
K1 Co1 K2 C56 -100.04(6) . .
N11 Co1 K2 Co2 170.36(5) . .
N21 Co1 K2 Co2 59.46(10) . .
K1 Co1 K2 Co2 -3.828(12) . .
N11 Co1 K2 K1 174.19(5) . .
N21 Co1 K2 K1 63.29(10) . .
N14 Co2 K2 C36 -112.61(13) . .
N24 Co2 K2 C36 5.94(6) . .
K1 Co2 K2 C36 -165.26(4) . .
N14 Co2 K2 C52 -173.22(15) . .
N24 Co2 K2 C52 -54.67(11) . .
K1 Co2 K2 C52 134.14(10) . .
N14 Co2 K2 C62 118.65(15) . .
N24 Co2 K2 C62 -122.80(9) . .
K1 Co2 K2 C62 66.01(8) . .
N14 Co2 K2 C26 -104.48(13) . .
N24 Co2 K2 C26 14.07(5) . .
K1 Co2 K2 C26 -157.12(4) . .
N14 Co2 K2 C46 -136.26(13) . .
N24 Co2 K2 C46 -17.71(6) . .
K1 Co2 K2 C46 171.10(4) . .
N14 Co2 K2 C42 -105.79(16) . .
N24 Co2 K2 C42 12.76(11) . .
K1 Co2 K2 C42 -158.43(10) . .
N14 Co2 K2 C12 59.65(15) . .
N24 Co2 K2 C12 178.20(9) . .
K1 Co2 K2 C12 7.00(8) . .
N14 Co2 K2 C16 -126.66(13) . .
N24 Co2 K2 C16 -8.11(6) . .
K1 Co2 K2 C16 -179.30(4) . .
N14 Co2 K2 C32 -46.93(15) . .
N24 Co2 K2 C32 71.62(9) . .
K1 Co2 K2 C32 -99.58(8) . .
N14 Co2 K2 C22 6.39(15) . .
N24 Co2 K2 C22 124.94(8) . .
K1 Co2 K2 C22 -46.26(7) . .
N14 Co2 K2 C56 -154.05(13) . .
N24 Co2 K2 C56 -35.50(5) . .
K1 Co2 K2 C56 153.30(3) . .
N14 Co2 K2 Co1 56.50(12) . .
N24 Co2 K2 Co1 175.05(4) . .
K1 Co2 K2 Co1 3.860(12) . .
N14 Co2 K2 K1 52.65(12) . .
N24 Co2 K2 K1 171.19(4) . .
C33 K1 K2 C36 152.48(7) . .
C55 K1 K2 C36 -14.06(7) . .
C43 K1 K2 C36 176.75(8) . .
C45 K1 K2 C36 16.51(9) . .
C23 K1 K2 C36 161.35(6) . .
C65 K1 K2 C36 -7.88(6) . .
C35 K1 K2 C36 43.99(7) . .
C53 K1 K2 C36 -151.80(7) . .
C15 K1 K2 C36 14.72(6) . .
C13 K1 K2 C36 -175.14(6) . .
C25 K1 K2 C36 37.11(7) . .
C63 K1 K2 C36 -154.68(6) . .
Co2 K1 K2 C36 21.96(5) . .
Co1 K1 K2 C36 -162.62(6) . .
C33 K1 K2 C52 -25.26(8) . .
C55 K1 K2 C52 168.20(7) . .
C43 K1 K2 C52 -0.99(9) . .
C45 K1 K2 C52 -161.23(9) . .
C23 K1 K2 C52 -16.39(7) . .
C65 K1 K2 C52 174.38(7) . .
C35 K1 K2 C52 -133.75(7) . .
C53 K1 K2 C52 30.47(8) . .
C15 K1 K2 C52 -163.02(7) . .
C13 K1 K2 C52 7.12(7) . .
C25 K1 K2 C52 -140.63(7) . .
C63 K1 K2 C52 27.58(7) . .
Co2 K1 K2 C52 -155.78(6) . .
Co1 K1 K2 C52 19.64(6) . .
C33 K1 K2 C62 -25.02(6) . .
C55 K1 K2 C62 168.44(6) . .
C43 K1 K2 C62 -0.75(8) . .
C45 K1 K2 C62 -160.99(8) . .
C23 K1 K2 C62 -16.15(5) . .
C65 K1 K2 C62 174.62(5) . .
C35 K1 K2 C62 -133.51(6) . .
C53 K1 K2 C62 30.70(6) . .
C15 K1 K2 C62 -162.78(5) . .
C13 K1 K2 C62 7.36(5) . .
C25 K1 K2 C62 -140.39(5) . .
C63 K1 K2 C62 27.82(5) . .
Co2 K1 K2 C62 -155.54(4) . .
Co1 K1 K2 C62 19.87(4) . .
C33 K1 K2 C26 152.22(5) . .
C55 K1 K2 C26 -14.32(6) . .
C43 K1 K2 C26 176.49(7) . .
C45 K1 K2 C26 16.25(8) . .
C23 K1 K2 C26 161.09(5) . .
C65 K1 K2 C26 -8.14(5) . .
C35 K1 K2 C26 43.73(6) . .
C53 K1 K2 C26 -152.06(6) . .
C15 K1 K2 C26 14.45(5) . .
C13 K1 K2 C26 -175.40(5) . .
C25 K1 K2 C26 36.85(5) . .
C63 K1 K2 C26 -154.95(5) . .
Co2 K1 K2 C26 21.70(3) . .
Co1 K1 K2 C26 -162.89(4) . .
C33 K1 K2 C46 114.59(8) . .
C55 K1 K2 C46 -51.94(8) . .
C43 K1 K2 C46 138.87(9) . .
C45 K1 K2 C46 -21.37(10) . .
C23 K1 K2 C46 123.47(7) . .
C65 K1 K2 C46 -45.76(7) . .
C35 K1 K2 C46 6.11(8) . .
C53 K1 K2 C46 170.32(7) . .
C15 K1 K2 C46 -23.17(7) . .
C13 K1 K2 C46 146.98(7) . .
C25 K1 K2 C46 -0.78(7) . .
C63 K1 K2 C46 167.43(7) . .
Co2 K1 K2 C46 -15.92(6) . .
Co1 K1 K2 C46 159.49(7) . .
C33 K1 K2 C42 -65.03(9) . .
C55 K1 K2 C42 128.43(9) . .
C43 K1 K2 C42 -40.75(10) . .
C45 K1 K2 C42 159.00(10) . .
C23 K1 K2 C42 -56.15(8) . .
C65 K1 K2 C42 134.62(8) . .
C35 K1 K2 C42 -173.52(8) . .
C53 K1 K2 C42 -9.30(9) . .
C15 K1 K2 C42 157.21(8) . .
C13 K1 K2 C42 -32.64(8) . .
C25 K1 K2 C42 179.60(8) . .
C63 K1 K2 C42 -12.19(8) . .
Co2 K1 K2 C42 164.45(8) . .
Co1 K1 K2 C42 -20.13(7) . .
C33 K1 K2 C12 -46.25(6) . .
C55 K1 K2 C12 147.21(6) . .
C43 K1 K2 C12 -21.98(8) . .
C45 K1 K2 C12 177.78(7) . .
C23 K1 K2 C12 -37.38(5) . .
C65 K1 K2 C12 153.39(5) . .
C35 K1 K2 C12 -154.74(6) . .
C53 K1 K2 C12 9.47(6) . .
C15 K1 K2 C12 175.98(4) . .
C13 K1 K2 C12 -13.87(5) . .
C25 K1 K2 C12 -161.62(5) . .
C63 K1 K2 C12 6.58(5) . .
Co2 K1 K2 C12 -176.77(3) . .
Co1 K1 K2 C12 -1.36(3) . .
C33 K1 K2 C16 131.02(5) . .
C55 K1 K2 C16 -35.52(6) . .
C43 K1 K2 C16 155.29(7) . .
C45 K1 K2 C16 -4.95(7) . .
C23 K1 K2 C16 139.89(4) . .
C65 K1 K2 C16 -29.34(4) . .
C35 K1 K2 C16 22.53(6) . .
C53 K1 K2 C16 -173.26(5) . .
C15 K1 K2 C16 -6.74(4) . .
C13 K1 K2 C16 163.40(4) . .
C25 K1 K2 C16 15.65(5) . .
C63 K1 K2 C16 -176.14(4) . .
Co2 K1 K2 C16 0.50(3) . .
Co1 K1 K2 C16 175.92(3) . .
C33 K1 K2 C32 -81.60(6) . .
C55 K1 K2 C32 111.86(6) . .
C43 K1 K2 C32 -57.33(8) . .
C45 K1 K2 C32 142.43(8) . .
C23 K1 K2 C32 -72.73(6) . .
C65 K1 K2 C32 118.04(6) . .
C35 K1 K2 C32 169.91(6) . .
C53 K1 K2 C32 -25.88(7) . .
C15 K1 K2 C32 140.64(5) . .
C13 K1 K2 C32 -49.22(6) . .
C25 K1 K2 C32 163.03(6) . .
C63 K1 K2 C32 -28.76(6) . .
Co2 K1 K2 C32 147.88(5) . .
Co1 K1 K2 C32 -36.71(5) . .
C33 K1 K2 C22 -69.89(6) . .
C55 K1 K2 C22 123.57(6) . .
C43 K1 K2 C22 -45.62(8) . .
C45 K1 K2 C22 154.14(7) . .
C23 K1 K2 C22 -61.02(5) . .
C65 K1 K2 C22 129.75(5) . .
C35 K1 K2 C22 -178.38(6) . .
C53 K1 K2 C22 -14.16(6) . .
C15 K1 K2 C22 152.35(5) . .
C13 K1 K2 C22 -37.51(5) . .
C25 K1 K2 C22 174.74(5) . .
C63 K1 K2 C22 -17.05(5) . .
Co2 K1 K2 C22 159.59(4) . .
Co1 K1 K2 C22 -24.99(3) . .
C33 K1 K2 C56 97.72(6) . .
C55 K1 K2 C56 -68.81(6) . .
C43 K1 K2 C56 122.00(8) . .
C45 K1 K2 C56 -38.24(8) . .
C23 K1 K2 C56 106.60(5) . .
C65 K1 K2 C56 -62.63(5) . .
C35 K1 K2 C56 -10.76(6) . .
C53 K1 K2 C56 153.45(6) . .
C15 K1 K2 C56 -40.04(5) . .
C13 K1 K2 C56 130.11(5) . .
C25 K1 K2 C56 -17.65(5) . .
C63 K1 K2 C56 150.56(5) . .
Co2 K1 K2 C56 -32.80(4) . .
Co1 K1 K2 C56 142.62(4) . .
C33 K1 K2 Co1 -44.90(4) . .
C55 K1 K2 Co1 148.57(5) . .
C43 K1 K2 Co1 -20.62(7) . .
C45 K1 K2 Co1 179.14(7) . .
C23 K1 K2 Co1 -36.02(3) . .
C65 K1 K2 Co1 154.75(3) . .
C35 K1 K2 Co1 -153.38(5) . .
C53 K1 K2 Co1 10.83(5) . .
C15 K1 K2 Co1 177.34(3) . .
C13 K1 K2 Co1 -12.51(3) . .
C25 K1 K2 Co1 -160.27(4) . .
C63 K1 K2 Co1 7.94(3) . .
Co2 K1 K2 Co1 -175.416(14) . .
C33 K1 K2 Co2 130.52(5) . .
C55 K1 K2 Co2 -36.02(5) . .
C43 K1 K2 Co2 154.79(7) . .
C45 K1 K2 Co2 -5.45(7) . .
C23 K1 K2 Co2 139.39(3) . .
C65 K1 K2 Co2 -29.84(3) . .
C35 K1 K2 Co2 22.03(5) . .
C53 K1 K2 Co2 -173.76(5) . .
C15 K1 K2 Co2 -7.24(3) . .
C13 K1 K2 Co2 162.90(3) . .
C25 K1 K2 Co2 15.15(3) . .
C63 K1 K2 Co2 -176.64(3) . .
Co1 K1 K2 Co2 175.416(14) . .
N21 Co1 N11 C21 -6.49(15) . .
K2 Co1 N11 C21 -162.72(14) . .
K1 Co1 N11 C21 -139.85(15) . .
N21 Co1 N11 C12 170.01(11) . .
K2 Co1 N11 C12 13.78(11) . .
K1 Co1 N11 C12 36.7(3) . .
N11 Co1 N21 C41 3.74(15) . .
K2 Co1 N21 C41 113.70(14) . .
K1 Co1 N21 C41 173.22(13) . .
N11 Co1 N21 C13 -177.81(11) . .
K2 Co1 N21 C13 -67.86(15) . .
K1 Co1 N21 C13 -8.34(10) . .
N24 Co2 N14 C24 2.98(15) . .
K2 Co2 N14 C24 120.99(14) . .
K1 Co2 N14 C24 170.91(14) . .
N24 Co2 N14 C15 -178.39(11) . .
K2 Co2 N14 C15 -60.39(18) . .
K1 Co2 N14 C15 -10.47(10) . .
N14 Co2 N24 C44 -1.40(15) . .
K2 Co2 N24 C44 -163.50(13) . .
K1 Co2 N24 C44 -130.22(14) . .
N14 Co2 N24 C16 176.65(11) . .
K2 Co2 N24 C16 14.55(10) . .
K1 Co2 N24 C16 47.8(2) . .
C12 N11 C21 C31 -169.90(17) . .
Co1 N11 C21 C31 5.9(2) . .
C12 N11 C21 C11 13.7(3) . .
Co1 N11 C21 C11 -170.43(13) . .
C71 C11 C21 N11 -6.3(3) . .
C61 C11 C21 N11 114.2(2) . .
C81 C11 C21 N11 -126.7(2) . .
C71 C11 C21 C31 177.14(18) . .
C61 C11 C21 C31 -62.3(2) . .
C81 C11 C21 C31 56.7(2) . .
N11 C21 C31 C41 -0.9(3) . .
C11 C21 C31 C41 175.82(19) . .
C13 N21 C41 C31 -178.60(16) . .
Co1 N21 C41 C31 -0.5(2) . .
C13 N21 C41 C51 -0.2(3) . .
Co1 N21 C41 C51 177.95(12) . .
C21 C31 C41 N21 -2.0(3) . .
C21 C31 C41 C51 179.37(19) . .
N21 C41 C51 C111 1.1(3) . .
C31 C41 C51 C111 179.61(17) . .
N21 C41 C51 C91 -118.56(19) . .
C31 C41 C51 C91 59.9(2) . .
N21 C41 C51 C101 122.17(19) . .
C31 C41 C51 C101 -59.3(2) . .
C21 N11 C12 C62 81.5(2) . .
Co1 N11 C12 C62 -94.85(15) . .
C21 N11 C12 C22 -104.6(2) . .
Co1 N11 C12 C22 79.06(16) . .
C21 N11 C12 K2 160.74(14) . .
Co1 N11 C12 K2 -15.65(12) . .
C36 K2 C12 C62 -66.56(11) . .
C52 K2 C12 C62 -32.23(10) . .
C26 K2 C12 C62 -81.55(13) . .
C46 K2 C12 C62 -40.39(11) . .
C42 K2 C12 C62 -65.02(11) . .
C16 K2 C12 C62 -43.33(19) . .
C32 K2 C12 C62 -96.13(11) . .
C22 K2 C12 C62 -124.92(15) . .
C56 K2 C12 C62 -17.09(12) . .
Co1 K2 C12 C62 126.57(11) . .
Co2 K2 C12 C62 122.40(10) . .
K1 K2 C12 C62 128.09(10) . .
C36 K2 C12 C22 58.36(11) . .
C52 K2 C12 C22 92.69(11) . .
C62 K2 C12 C22 124.92(15) . .
C26 K2 C12 C22 43.38(13) . .
C46 K2 C12 C22 84.53(11) . .
C42 K2 C12 C22 59.90(10) . .
C16 K2 C12 C22 81.59(18) . .
C32 K2 C12 C22 28.79(10) . .
C56 K2 C12 C22 107.84(10) . .
Co1 K2 C12 C22 -108.51(11) . .
Co2 K2 C12 C22 -112.67(10) . .
K1 K2 C12 C22 -106.99(10) . .
C36 K2 C12 N11 177.94(11) . .
C52 K2 C12 N11 -147.73(15) . .
C62 K2 C12 N11 -115.50(17) . .
C26 K2 C12 N11 162.95(10) . .
C46 K2 C12 N11 -155.89(11) . .
C42 K2 C12 N11 179.48(14) . .
C16 K2 C12 N11 -158.83(12) . .
C32 K2 C12 N11 148.37(15) . .
C22 K2 C12 N11 119.58(17) . .
C56 K2 C12 N11 -132.58(11) . .
Co1 K2 C12 N11 11.07(9) . .
Co2 K2 C12 N11 6.91(17) . .
K1 K2 C12 N11 12.59(12) . .
C62 C12 C22 C32 -0.5(2) . .
N11 C12 C22 C32 -174.35(15) . .
K2 C12 C22 C32 -63.57(15) . .
C62 C12 C22 C72 179.53(16) . .
N11 C12 C22 C72 5.6(2) . .
K2 C12 C22 C72 116.41(16) . .
C62 C12 C22 K2 63.12(13) . .
N11 C12 C22 K2 -110.78(14) . .
C36 K2 C22 C32 -4.18(13) . .
C52 K2 C22 C32 61.05(12) . .
C62 K2 C22 C32 95.49(13) . .
C26 K2 C22 C32 -24.51(14) . .
C46 K2 C22 C32 21.64(13) . .
C42 K2 C22 C32 28.22(11) . .
C12 K2 C22 C32 125.90(17) . .
C16 K2 C22 C32 -17.78(16) . .
C56 K2 C22 C32 36.94(14) . .
Co1 K2 C22 C32 -179.59(13) . .
Co2 K2 C22 C32 -118.76(12) . .
K1 K2 C22 C32 -155.70(11) . .
C36 K2 C22 C12 -130.08(10) . .
C52 K2 C22 C12 -64.85(10) . .
C62 K2 C22 C12 -30.41(9) . .
C26 K2 C22 C12 -150.41(9) . .
C46 K2 C22 C12 -104.26(10) . .
C42 K2 C22 C12 -97.68(12) . .
C16 K2 C22 C12 -143.68(10) . .
C32 K2 C22 C12 -125.90(17) . .
C56 K2 C22 C12 -88.96(11) . .
Co1 K2 C22 C12 54.51(9) . .
Co2 K2 C22 C12 115.34(10) . .
K1 K2 C22 C12 78.40(10) . .
C36 K2 C22 C72 111.63(14) . .
C52 K2 C22 C72 176.86(16) . .
C62 K2 C22 C72 -148.70(16) . .
C26 K2 C22 C72 91.30(14) . .
C46 K2 C22 C72 137.45(14) . .
C42 K2 C22 C72 144.03(17) . .
C12 K2 C22 C72 -118.29(18) . .
C16 K2 C22 C72 98.03(15) . .
C32 K2 C22 C72 115.8(2) . .
C56 K2 C22 C72 152.75(13) . .
Co1 K2 C22 C72 -63.78(13) . .
Co2 K2 C22 C72 -2.95(19) . .
K1 K2 C22 C72 -39.89(14) . .
C12 C22 C32 C42 -1.5(3) . .
C72 C22 C32 C42 178.53(17) . .
K2 C22 C32 C42 -63.10(17) . .
C12 C22 C32 K2 61.61(14) . .
C72 C22 C32 K2 -118.37(16) . .
C36 K2 C32 C42 -56.28(12) . .
C52 K2 C32 C42 30.91(11) . .
C62 K2 C32 C42 65.12(12) . .
C26 K2 C32 C42 -72.84(12) . .
C46 K2 C32 C42 -31.69(12) . .
C12 K2 C32 C42 98.33(14) . .
C16 K2 C32 C42 -63.66(13) . .
C22 K2 C32 C42 127.76(19) . .
C56 K2 C32 C42 -22.06(13) . .
Co1 K2 C32 C42 128.11(12) . .
Co2 K2 C32 C42 -122.64(12) . .
K1 K2 C32 C42 157.36(10) . .
C36 K2 C32 C22 175.96(12) . .
C52 K2 C32 C22 -96.85(13) . .
C62 K2 C32 C22 -62.64(12) . .
C26 K2 C32 C22 159.40(12) . .
C46 K2 C32 C22 -159.45(12) . .
C42 K2 C32 C22 -127.76(19) . .
C12 K2 C32 C22 -29.43(10) . .
C16 K2 C32 C22 168.58(11) . .
C56 K2 C32 C22 -149.82(11) . .
Co1 K2 C32 C22 0.35(11) . .
Co2 K2 C32 C22 109.60(12) . .
K1 K2 C32 C22 29.60(14) . .
C22 C32 C42 C52 1.9(3) . .
K2 C32 C42 C52 -64.77(15) . .
C22 C32 C42 K2 66.62(17) . .
C36 K2 C42 C52 -117.19(12) . .
C62 K2 C42 C52 30.87(10) . .
C26 K2 C42 C52 -125.57(11) . .
C46 K2 C42 C52 -90.98(11) . .
C12 K2 C42 C52 64.22(11) . .
C16 K2 C42 C52 -108.51(11) . .
C32 K2 C42 C52 123.81(17) . .
C22 K2 C42 C52 95.82(12) . .
C56 K2 C42 C52 -77.22(11) . .
Co1 K2 C42 C52 72.60(11) . .
Co2 K2 C42 C52 -124.41(11) . .
K1 K2 C42 C52 88.78(13) . .
C36 K2 C42 C32 119.00(13) . .
C52 K2 C42 C32 -123.81(17) . .
C62 K2 C42 C32 -92.94(13) . .
C26 K2 C42 C32 110.62(12) . .
C46 K2 C42 C32 145.20(13) . .
C12 K2 C42 C32 -59.59(11) . .
C16 K2 C42 C32 127.68(11) . .
C22 K2 C42 C32 -27.99(11) . .
C56 K2 C42 C32 158.96(12) . .
Co1 K2 C42 C32 -51.21(12) . .
Co2 K2 C42 C32 111.78(13) . .
K1 K2 C42 C32 -35.03(16) . .
C32 C42 C52 C62 -0.3(3) . .
K2 C42 C52 C62 -71.32(15) . .
C32 C42 C52 K2 71.06(16) . .
C36 K2 C52 C42 57.78(11) . .
C62 K2 C52 C42 -124.27(17) . .
C26 K2 C52 C42 58.71(12) . .
C46 K2 C52 C42 79.06(11) . .
C12 K2 C52 C42 -92.87(13) . .
C16 K2 C52 C42 83.17(12) . .
C32 K2 C52 C42 -29.66(10) . .
C22 K2 C52 C42 -60.81(11) . .
C56 K2 C52 C42 99.93(11) . .
Co1 K2 C52 C42 -108.03(11) . .
Co2 K2 C52 C42 118.95(13) . .
K1 K2 C52 C42 -123.76(10) . .
C36 K2 C52 C62 -177.95(12) . .
C26 K2 C52 C62 -177.02(11) . .
C46 K2 C52 C62 -156.67(13) . .
C42 K2 C52 C62 124.27(17) . .
C12 K2 C52 C62 31.39(10) . .
C16 K2 C52 C62 -152.57(11) . .
C32 K2 C52 C62 94.61(13) . .
C22 K2 C52 C62 63.46(11) . .
C56 K2 C52 C62 -135.80(12) . .
Co1 K2 C52 C62 16.24(11) . .
Co2 K2 C52 C62 -116.78(12) . .
K1 K2 C52 C62 0.50(15) . .
C42 C52 C62 C12 -1.6(3) . .
K2 C52 C62 C12 -76.27(14) . .
C42 C52 C62 C102 175.38(16) . .
K2 C52 C62 C102 100.74(14) . .
C42 C52 C62 K2 74.64(16) . .
C22 C12 C62 C52 2.0(2) . .
N11 C12 C62 C52 175.86(14) . .
K2 C12 C62 C52 71.92(14) . .
C22 C12 C62 C102 -174.96(15) . .
N11 C12 C62 C102 -1.1(2) . .
K2 C12 C62 C102 -104.99(15) . .
C22 C12 C62 K2 -69.97(14) . .
N11 C12 C62 K2 103.93(13) . .
C36 K2 C62 C52 2.14(13) . .
C26 K2 C62 C52 3.92(14) . .
C46 K2 C62 C52 21.78(12) . .
C42 K2 C62 C52 -29.61(11) . .
C12 K2 C62 C52 -121.35(17) . .
C16 K2 C62 C52 38.99(15) . .
C32 K2 C62 C52 -61.10(12) . .
C22 K2 C62 C52 -92.22(13) . .
C56 K2 C62 C52 44.22(12) . .
Co1 K2 C62 C52 -161.79(12) . .
Co2 K2 C62 C52 127.02(11) . .
K1 K2 C62 C52 -179.64(10) . .
C36 K2 C62 C12 123.49(10) . .
C52 K2 C62 C12 121.35(17) . .
C26 K2 C62 C12 125.26(10) . .
C46 K2 C62 C12 143.12(10) . .
C42 K2 C62 C12 91.74(12) . .
C16 K2 C62 C12 160.34(9) . .
C32 K2 C62 C12 60.24(10) . .
C22 K2 C62 C12 29.12(9) . .
C56 K2 C62 C12 165.57(10) . .
Co1 K2 C62 C12 -40.45(9) . .
Co2 K2 C62 C12 -111.63(11) . .
K1 K2 C62 C12 -58.30(11) . .
C36 K2 C62 C102 -114.89(11) . .
C52 K2 C62 C102 -117.03(17) . .
C26 K2 C62 C102 -113.12(11) . .
C46 K2 C62 C102 -95.25(11) . .
C42 K2 C62 C102 -146.64(13) . .
C12 K2 C62 C102 121.62(16) . .
C16 K2 C62 C102 -78.04(12) . .
C32 K2 C62 C102 -178.14(13) . .
C22 K2 C62 C102 150.75(13) . .
C56 K2 C62 C102 -72.81(11) . .
Co1 K2 C62 C102 81.17(10) . .
Co2 K2 C62 C102 9.99(16) . .
K1 K2 C62 C102 63.32(11) . .
C32 C22 C72 C92 64.1(2) . .
C12 C22 C72 C92 -115.8(2) . .
K2 C22 C72 C92 -27.1(2) . .
C32 C22 C72 C82 -59.8(3) . .
C12 C22 C72 C82 120.3(2) . .
K2 C22 C72 C82 -151.02(15) . .
C52 C62 C102 C112 45.4(2) . .
C12 C62 C102 C112 -137.72(17) . .
K2 C62 C102 C112 128.92(14) . .
C52 C62 C102 C122 -76.7(2) . .
C12 C62 C102 C122 100.2(2) . .
K2 C62 C102 C122 6.9(2) . .
C41 N21 C13 C23 -89.4(2) . .
Co1 N21 C13 C23 92.19(15) . .
C41 N21 C13 C63 96.8(2) . .
Co1 N21 C13 C63 -81.61(15) . .
C41 N21 C13 K1 -171.86(13) . .
Co1 N21 C13 K1 9.74(12) . .
C33 K1 C13 C23 31.52(10) . .
C55 K1 C13 C23 89.59(11) . .
C43 K1 C13 C23 64.99(10) . .
C45 K1 C13 C23 64.04(11) . .
C65 K1 C13 C23 100.02(13) . .
C35 K1 C13 C23 36.56(11) . .
C53 K1 C13 C23 97.50(11) . .
C15 K1 C13 C23 32.8(2) . .
C25 K1 C13 C23 17.13(13) . .
C63 K1 C13 C23 126.46(14) . .
Co2 K1 C13 C23 -85.12(10) . .
Co1 K1 C13 C23 -122.87(11) . .
K2 K1 C13 C23 -108.87(9) . .
C33 K1 C13 C63 -94.94(11) . .
C55 K1 C13 C63 -36.87(12) . .
C43 K1 C13 C63 -61.47(10) . .
C45 K1 C13 C63 -62.42(11) . .
C23 K1 C13 C63 -126.46(14) . .
C65 K1 C13 C63 -26.44(15) . .
C35 K1 C13 C63 -89.90(10) . .
C53 K1 C13 C63 -28.96(9) . .
C15 K1 C13 C63 -93.62(18) . .
C25 K1 C13 C63 -109.33(11) . .
Co2 K1 C13 C63 148.42(8) . .
Co1 K1 C13 C63 110.67(10) . .
K2 K1 C13 C63 124.67(9) . .
C33 K1 C13 N21 147.43(14) . .
C55 K1 C13 N21 -154.50(10) . .
C43 K1 C13 N21 -179.10(14) . .
C45 K1 C13 N21 179.95(11) . .
C23 K1 C13 N21 115.91(16) . .
C65 K1 C13 N21 -144.07(11) . .
C35 K1 C13 N21 152.47(10) . .
C53 K1 C13 N21 -146.59(14) . .
C15 K1 C13 N21 148.75(14) . .
C25 K1 C13 N21 133.04(11) . .
C63 K1 C13 N21 -117.63(16) . .
Co2 K1 C13 N21 30.79(14) . .
Co1 K1 C13 N21 -6.96(9) . .
K2 K1 C13 N21 7.03(11) . .
C63 C13 C23 C33 -1.8(2) . .
N21 C13 C23 C33 -175.57(15) . .
K1 C13 C23 C33 -67.50(14) . .
C63 C13 C23 C73 176.52(16) . .
N21 C13 C23 C73 2.7(2) . .
K1 C13 C23 C73 110.82(16) . .
C63 C13 C23 K1 65.71(14) . .
N21 C13 C23 K1 -108.07(13) . .
C55 K1 C23 C33 13.01(13) . .
C43 K1 C23 C33 30.05(10) . .
C45 K1 C23 C33 -1.65(12) . .
C65 K1 C23 C33 -2.65(16) . .
C35 K1 C23 C33 -26.48(12) . .
C53 K1 C23 C33 62.71(11) . .
C15 K1 C23 C33 -43.74(14) . .
C13 K1 C23 C33 122.49(16) . .
C25 K1 C23 C33 -45.46(12) . .
C63 K1 C23 C33 93.87(12) . .
Co2 K1 C23 C33 -114.28(10) . .
Co1 K1 C23 C33 165.21(12) . .
K2 K1 C23 C33 -162.77(10) . .
C33 K1 C23 C13 -122.49(16) . .
C55 K1 C23 C13 -109.48(10) . .
C43 K1 C23 C13 -92.44(11) . .
C45 K1 C23 C13 -124.14(10) . .
C65 K1 C23 C13 -125.13(10) . .
C35 K1 C23 C13 -148.97(9) . .
C53 K1 C23 C13 -59.78(10) . .
C15 K1 C23 C13 -166.22(9) . .
C25 K1 C23 C13 -167.95(9) . .
C63 K1 C23 C13 -28.62(9) . .
Co2 K1 C23 C13 123.23(9) . .
Co1 K1 C23 C13 42.72(8) . .
K2 K1 C23 C13 74.75(9) . .
C33 K1 C23 C73 116.60(17) . .
C55 K1 C23 C73 129.60(11) . .
C43 K1 C23 C73 146.64(14) . .
C45 K1 C23 C73 114.94(11) . .
C65 K1 C23 C73 113.95(12) . .
C35 K1 C23 C73 90.11(12) . .
C53 K1 C23 C73 179.30(14) . .
C15 K1 C23 C73 72.86(13) . .
C13 K1 C23 C73 -120.92(16) . .
C25 K1 C23 C73 71.13(12) . .
C63 K1 C23 C73 -149.53(14) . .
Co2 K1 C23 C73 2.31(14) . .
Co1 K1 C23 C73 -78.20(11) . .
K2 K1 C23 C73 -46.17(11) . .
C13 C23 C33 C43 1.3(3) . .
C73 C23 C33 C43 -177.04(16) . .
K1 C23 C33 C43 -71.92(16) . .
C13 C23 C33 K1 73.21(14) . .
C73 C23 C33 K1 -105.13(15) . .
C55 K1 C33 C43 -44.50(11) . .
C45 K1 C33 C43 -56.86(10) . .
C23 K1 C33 C43 124.77(17) . .
C65 K1 C33 C43 -56.90(12) . .
C35 K1 C33 C43 -81.61(11) . .
C53 K1 C33 C43 30.72(10) . .
C15 K1 C33 C43 -85.53(11) . .
C13 K1 C33 C43 94.05(12) . .
C25 K1 C33 C43 -95.06(11) . .
C63 K1 C33 C43 62.19(10) . .
Co2 K1 C33 C43 -141.15(9) . .
Co1 K1 C33 C43 111.85(10) . .
K2 K1 C33 C43 145.71(9) . .
C55 K1 C33 C23 -169.27(11) . .
C43 K1 C33 C23 -124.77(17) . .
C45 K1 C33 C23 178.38(11) . .
C65 K1 C33 C23 178.34(10) . .
C35 K1 C33 C23 153.62(11) . .
C53 K1 C33 C23 -94.04(12) . .
C15 K1 C33 C23 149.71(10) . .
C13 K1 C33 C23 -30.72(10) . .
C25 K1 C33 C23 140.17(11) . .
C63 K1 C33 C23 -62.57(10) . .
Co2 K1 C33 C23 94.08(11) . .
Co1 K1 C33 C23 -12.92(10) . .
K2 K1 C33 C23 20.95(12) . .
C23 C33 C43 C53 0.5(3) . .
K1 C33 C43 C53 -72.45(14) . .
C23 C33 C43 K1 72.94(16) . .
C55 K1 C43 C33 136.22(11) . .
C45 K1 C43 C33 116.62(11) . .
C23 K1 C43 C33 -29.93(10) . .
C65 K1 C43 C33 132.75(10) . .
C35 K1 C43 C33 93.05(11) . .
C53 K1 C43 C33 -122.59(16) . .
C15 K1 C43 C33 108.18(10) . .
C13 K1 C43 C33 -62.47(10) . .
C25 K1 C43 C33 89.22(11) . .
C63 K1 C43 C33 -94.13(11) . .
Co2 K1 C43 C33 73.20(13) . .
Co1 K1 C43 C33 -68.02(10) . .
K2 K1 C43 C33 -51.89(13) . .
C33 K1 C43 C53 122.59(16) . .
C55 K1 C43 C53 -101.19(11) . .
C45 K1 C43 C53 -120.79(11) . .
C23 K1 C43 C53 92.66(11) . .
C65 K1 C43 C53 -104.65(10) . .
C35 K1 C43 C53 -144.36(11) . .
C15 K1 C43 C53 -129.23(10) . .
C13 K1 C43 C53 60.12(10) . .
C25 K1 C43 C53 -148.18(10) . .
C63 K1 C43 C53 28.46(9) . .
Co2 K1 C43 C53 -164.21(8) . .
Co1 K1 C43 C53 54.58(10) . .
K2 K1 C43 C53 70.71(13) . .
C33 C43 C53 C63 -1.8(2) . .
K1 C43 C53 C63 -70.49(15) . .
C33 C43 C53 K1 68.66(14) . .
C33 K1 C53 C63 94.76(12) . .
C55 K1 C53 C63 -156.72(11) . .
C43 K1 C53 C63 126.21(16) . .
C45 K1 C53 C63 179.52(11) . .
C23 K1 C53 C63 61.50(10) . .
C65 K1 C53 C63 -149.50(10) . .
C35 K1 C53 C63 161.07(11) . .
C15 K1 C53 C63 -169.42(10) . .
C13 K1 C53 C63 29.32(9) . .
C25 K1 C53 C63 163.25(10) . .
Co2 K1 C53 C63 -137.2(3) . .
Co1 K1 C53 C63 1.74(10) . .
K2 K1 C53 C63 -6.88(13) . .
C33 K1 C53 C43 -31.45(10) . .
C55 K1 C53 C43 77.07(11) . .
C45 K1 C53 C43 53.31(11) . .
C23 K1 C53 C43 -64.71(11) . .
C65 K1 C53 C43 84.30(11) . .
C35 K1 C53 C43 34.86(11) . .
C15 K1 C53 C43 64.37(12) . .
C13 K1 C53 C43 -96.89(12) . .
C25 K1 C53 C43 37.04(12) . .
C63 K1 C53 C43 -126.21(16) . .
Co2 K1 C53 C43 96.6(3) . .
Co1 K1 C53 C43 -124.47(10) . .
K2 K1 C53 C43 -133.09(9) . .
C43 C53 C63 C13 1.3(2) . .
K1 C53 C63 C13 -64.09(14) . .
C43 C53 C63 C103 -178.54(15) . .
K1 C53 C63 C103 116.06(14) . .
C43 C53 C63 K1 65.40(15) . .
C23 C13 C63 C53 0.5(2) . .
N21 C13 C63 C53 174.37(14) . .
K1 C13 C63 C53 62.29(14) . .
C23 C13 C63 C103 -179.62(15) . .
N21 C13 C63 C103 -5.8(2) . .
K1 C13 C63 C103 -117.86(14) . .
C23 C13 C63 K1 -61.76(13) . .
N21 C13 C63 K1 112.08(13) . .
C33 K1 C63 C53 -63.21(11) . .
C55 K1 C63 C53 24.86(12) . .
C43 K1 C63 C53 -29.62(10) . .
C45 K1 C63 C53 -0.49(12) . .
C23 K1 C63 C53 -96.68(12) . .
C65 K1 C63 C53 39.03(13) . .
C35 K1 C63 C53 -21.62(12) . .
C15 K1 C63 C53 17.83(16) . .
C13 K1 C63 C53 -125.91(16) . .
C25 K1 C63 C53 -24.17(14) . .
Co2 K1 C63 C53 166.43(10) . .
Co1 K1 C63 C53 -177.95(12) . .
K2 K1 C63 C53 174.58(10) . .
C33 K1 C63 C13 62.70(10) . .
C55 K1 C63 C13 150.77(9) . .
C43 K1 C63 C13 96.29(11) . .
C45 K1 C63 C13 125.42(10) . .
C23 K1 C63 C13 29.23(9) . .
C65 K1 C63 C13 164.94(9) . .
C35 K1 C63 C13 104.29(10) . .
C53 K1 C63 C13 125.91(16) . .
C15 K1 C63 C13 143.73(10) . .
C25 K1 C63 C13 101.74(11) . .
Co2 K1 C63 C13 -67.66(15) . .
Co1 K1 C63 C13 -52.04(9) . .
K2 K1 C63 C13 -59.51(10) . .
C33 K1 C63 C103 -178.75(14) . .
C55 K1 C63 C103 -90.68(12) . .
C43 K1 C63 C103 -145.16(15) . .
C45 K1 C63 C103 -116.03(12) . .
C23 K1 C63 C103 147.78(14) . .
C65 K1 C63 C103 -76.51(13) . .
C35 K1 C63 C103 -137.16(12) . .
C53 K1 C63 C103 -115.54(17) . .
C15 K1 C63 C103 -97.72(14) . .
C13 K1 C63 C103 118.55(16) . .
C25 K1 C63 C103 -139.71(12) . .
Co2 K1 C63 C103 50.89(18) . .
Co1 K1 C63 C103 66.51(11) . .
K2 K1 C63 C103 59.04(12) . .
C33 C23 C73 C83 -48.4(2) . .
C13 C23 C73 C83 133.31(19) . .
K1 C23 C73 C83 -131.14(16) . .
C33 C23 C73 C93 73.4(2) . .
C13 C23 C73 C93 -104.9(2) . .
K1 C23 C73 C93 -9.37(19) . .
C53 C63 C103 C113 55.7(2) . .
C13 C63 C103 C113 -124.14(17) . .
K1 C63 C103 C113 143.25(13) . .
C53 C63 C103 C123 -68.5(2) . .
C13 C63 C103 C123 111.65(18) . .
K1 C63 C103 C123 19.04(19) . .
C15 N14 C24 C34 177.86(16) . .
Co2 N14 C24 C34 -3.8(2) . .
C15 N14 C24 C14 -3.7(3) . .
Co2 N14 C24 C14 174.63(12) . .
C74 C14 C24 N14 -1.0(3) . .
C64 C14 C24 N14 -120.44(19) . .
C84 C14 C24 N14 120.49(18) . .
C74 C14 C24 C34 177.46(16) . .
C64 C14 C24 C34 58.1(2) . .
C84 C14 C24 C34 -61.01(19) . .
N14 C24 C34 C44 2.7(3) . .
C14 C24 C34 C44 -175.86(18) . .
C16 N24 C44 C34 -176.91(16) . .
Co2 N24 C44 C34 0.7(2) . .
C16 N24 C44 C54 5.1(3) . .
Co2 N24 C44 C54 -177.23(12) . .
C24 C34 C44 N24 -1.1(3) . .
C24 C34 C44 C54 177.07(18) . .
N24 C44 C54 C104 1.4(3) . .
C34 C44 C54 C104 -176.71(16) . .
N24 C44 C54 C94 121.34(19) . .
C34 C44 C54 C94 -56.7(2) . .
N24 C44 C54 C114 -119.75(18) . .
C34 C44 C54 C114 62.2(2) . .
C24 N14 C15 C65 -85.6(2) . .
Co2 N14 C15 C65 95.84(15) . .
C24 N14 C15 C25 101.0(2) . .
Co2 N14 C15 C25 -77.58(16) . .
C24 N14 C15 K1 -169.30(13) . .
Co2 N14 C15 K1 12.10(12) . .
C33 K1 C15 C65 102.90(10) . .
C55 K1 C15 C65 31.37(9) . .
C43 K1 C15 C65 74.86(10) . .
C45 K1 C15 C65 64.64(10) . .
C23 K1 C15 C65 122.83(10) . .
C35 K1 C15 C65 97.15(11) . .
C53 K1 C15 C65 50.27(11) . .
C13 K1 C15 C65 101.85(17) . .
C25 K1 C15 C65 126.60(14) . .
C63 K1 C15 C65 41.14(14) . .
Co2 K1 C15 C65 -124.81(11) . .
Co1 K1 C15 C65 -112.56(9) . .
K2 K1 C15 C65 -116.63(9) . .
C33 K1 C15 C25 -23.69(11) . .
C55 K1 C15 C25 -95.23(11) . .
C43 K1 C15 C25 -51.73(11) . .
C45 K1 C15 C25 -61.95(10) . .
C23 K1 C15 C25 -3.76(13) . .
C65 K1 C15 C25 -126.60(14) . .
C35 K1 C15 C25 -29.45(9) . .
C53 K1 C15 C25 -76.33(11) . .
C13 K1 C15 C25 -24.7(2) . .
C63 K1 C15 C25 -85.46(13) . .
Co2 K1 C15 C25 108.59(10) . .
Co1 K1 C15 C25 120.85(9) . .
K2 K1 C15 C25 116.77(9) . .
C33 K1 C15 N14 -140.91(11) . .
C55 K1 C15 N14 147.56(14) . .
C43 K1 C15 N14 -168.94(11) . .
C45 K1 C15 N14 -179.16(14) . .
C23 K1 C15 N14 -120.98(11) . .
C65 K1 C15 N14 116.19(16) . .
C35 K1 C15 N14 -146.66(14) . .
C53 K1 C15 N14 166.46(10) . .
C13 K1 C15 N14 -141.96(14) . .
C25 K1 C15 N14 -117.21(16) . .
C63 K1 C15 N14 157.33(10) . .
Co2 K1 C15 N14 -8.62(9) . .
Co1 K1 C15 N14 3.63(16) . .
K2 K1 C15 N14 -0.44(11) . .
C65 C15 C25 C35 1.1(2) . .
N14 C15 C25 C35 174.54(15) . .
K1 C15 C25 C35 64.00(14) . .
C65 C15 C25 C75 -178.58(16) . .
N14 C15 C25 C75 -5.2(2) . .
K1 C15 C25 C75 -115.70(16) . .
C65 C15 C25 K1 -62.88(14) . .
N14 C15 C25 K1 110.54(13) . .
C33 K1 C25 C35 34.65(12) . .
C55 K1 C25 C35 -62.76(11) . .
C43 K1 C25 C35 9.30(12) . .
C45 K1 C25 C35 -29.55(11) . .
C23 K1 C25 C35 52.35(12) . .
C65 K1 C25 C35 -96.03(12) . .
C53 K1 C25 C35 -5.39(13) . .
C15 K1 C25 C35 -125.00(16) . .
C13 K1 C25 C35 44.50(14) . .
C63 K1 C25 C35 5.56(15) . .
Co2 K1 C25 C35 -178.62(12) . .
Co1 K1 C25 C35 131.06(10) . .
K2 K1 C25 C35 166.88(10) . .
C33 K1 C25 C15 159.65(10) . .
C55 K1 C25 C15 62.24(10) . .
C43 K1 C25 C15 134.30(10) . .
C45 K1 C25 C15 95.45(11) . .
C23 K1 C25 C15 177.36(9) . .
C65 K1 C25 C15 28.97(9) . .
C35 K1 C25 C15 125.00(16) . .
C53 K1 C25 C15 119.62(10) . .
C13 K1 C25 C15 169.50(9) . .
C63 K1 C25 C15 130.56(10) . .
Co2 K1 C25 C15 -53.61(9) . .
Co1 K1 C25 C15 -103.94(11) . .
K2 K1 C25 C15 -68.12(10) . .
C33 K1 C25 C75 -80.96(13) . .
C55 K1 C25 C75 -178.37(15) . .
C43 K1 C25 C75 -106.31(13) . .
C45 K1 C25 C75 -145.16(15) . .
C23 K1 C25 C75 -63.26(13) . .
C65 K1 C25 C75 148.36(15) . .
C35 K1 C25 C75 -115.61(18) . .
C53 K1 C25 C75 -121.00(12) . .
C15 K1 C25 C75 119.39(17) . .
C13 K1 C25 C75 -71.11(14) . .
C63 K1 C25 C75 -110.05(13) . .
Co2 K1 C25 C75 65.77(12) . .
Co1 K1 C25 C75 15.45(17) . .
K2 K1 C25 C75 51.27(13) . .
C15 C25 C35 C45 0.0(3) . .
C75 C25 C35 C45 179.72(17) . .
K1 C25 C35 C45 65.74(16) . .
C15 C25 C35 K1 -65.73(14) . .
C75 C25 C35 K1 113.98(15) . .
C33 K1 C35 C45 88.85(11) . .
C55 K1 C35 C45 -30.93(10) . .
C43 K1 C35 C45 63.40(11) . .
C23 K1 C35 C45 99.88(11) . .
C65 K1 C35 C45 -64.06(11) . .
C53 K1 C35 C45 49.33(11) . .
C15 K1 C35 C45 -96.15(12) . .
C13 K1 C35 C45 85.37(11) . .
C25 K1 C35 C45 -126.00(17) . .
C63 K1 C35 C45 57.85(12) . .
Co2 K1 C35 C45 -124.83(11) . .
Co1 K1 C35 C45 129.96(11) . .
K2 K1 C35 C45 -142.52(9) . .
C33 K1 C35 C25 -145.15(12) . .
C55 K1 C35 C25 95.07(12) . .
C43 K1 C35 C25 -170.60(12) . .
C45 K1 C35 C25 126.00(17) . .
C23 K1 C35 C25 -134.12(11) . .
C65 K1 C35 C25 61.94(11) . .
C53 K1 C35 C25 175.33(11) . .
C15 K1 C35 C25 29.85(10) . .
C13 K1 C35 C25 -148.63(10) . .
C63 K1 C35 C25 -176.15(10) . .
Co2 K1 C35 C25 1.17(10) . .
Co1 K1 C35 C25 -104.04(13) . .
K2 K1 C35 C25 -16.52(13) . .
C25 C35 C45 C55 -0.8(3) . .
K1 C35 C45 C55 69.08(15) . .
C25 C35 C45 K1 -69.89(16) . .
C33 K1 C45 C55 150.00(11) . .
C43 K1 C45 C55 127.40(11) . .
C23 K1 C45 C55 150.71(10) . .
C65 K1 C45 C55 -30.05(9) . .
C35 K1 C45 C55 -123.39(16) . .
C53 K1 C45 C55 106.29(11) . .
C15 K1 C45 C55 -62.54(10) . .
C13 K1 C45 C55 128.19(10) . .
C25 K1 C45 C55 -94.63(12) . .
C63 K1 C45 C55 106.48(10) . .
Co2 K1 C45 C55 -69.22(10) . .
Co1 K1 C45 C55 113.03(13) . .
K2 K1 C45 C55 -64.87(13) . .
C33 K1 C45 C35 -86.61(11) . .
C55 K1 C45 C35 123.39(16) . .
C43 K1 C45 C35 -109.20(12) . .
C23 K1 C45 C35 -85.90(11) . .
C65 K1 C45 C35 93.34(12) . .
C53 K1 C45 C35 -130.32(11) . .
C15 K1 C45 C35 60.85(11) . .
C13 K1 C45 C35 -108.42(11) . .
C25 K1 C45 C35 28.76(10) . .
C63 K1 C45 C35 -130.12(11) . .
Co2 K1 C45 C35 54.17(11) . .
Co1 K1 C45 C35 -123.57(12) . .
K2 K1 C45 C35 58.52(14) . .
C35 C45 C55 C65 0.5(3) . .
K1 C45 C55 C65 72.41(15) . .
C35 C45 C55 K1 -71.92(15) . .
C33 K1 C55 C45 -30.14(11) . .
C43 K1 C55 C45 -47.51(10) . .
C23 K1 C55 C45 -35.69(12) . .
C65 K1 C55 C45 124.61(16) . .
C35 K1 C55 C45 30.34(10) . .
C53 K1 C55 C45 -71.49(11) . .
C15 K1 C55 C45 94.05(12) . .
C13 K1 C55 C45 -66.21(12) . .
C25 K1 C55 C45 61.98(10) . .
C63 K1 C55 C45 -81.16(11) . .
Co2 K1 C55 C45 110.70(10) . .
Co1 K1 C55 C45 -133.33(10) . .
K2 K1 C55 C45 138.78(9) . .
C33 K1 C55 C65 -154.75(10) . .
C43 K1 C55 C65 -172.12(11) . .
C45 K1 C55 C65 -124.61(16) . .
C23 K1 C55 C65 -160.30(10) . .
C35 K1 C55 C65 -94.28(12) . .
C53 K1 C55 C65 163.90(11) . .
C15 K1 C55 C65 -30.56(9) . .
C13 K1 C55 C65 169.18(9) . .
C25 K1 C55 C65 -62.63(10) . .
C63 K1 C55 C65 154.23(10) . .
Co2 K1 C55 C65 -13.91(10) . .
Co1 K1 C55 C65 102.06(11) . .
K2 K1 C55 C65 14.17(12) . .
C45 C55 C65 C15 0.6(2) . .
K1 C55 C65 C15 71.70(14) . .
C45 C55 C65 C105 -177.84(16) . .
K1 C55 C65 C105 -106.78(14) . .
C45 C55 C65 K1 -71.06(15) . .
C25 C15 C65 C55 -1.4(2) . .
N14 C15 C65 C55 -174.80(14) . .
K1 C15 C65 C55 -66.96(14) . .
C25 C15 C65 C105 177.01(15) . .
N14 C15 C65 C105 3.6(2) . .
K1 C15 C65 C105 111.48(15) . .
C25 C15 C65 K1 65.53(14) . .
N14 C15 C65 K1 -107.84(13) . .
C33 K1 C65 C55 30.08(12) . .
C43 K1 C65 C55 8.23(11) . .
C45 K1 C65 C55 30.03(10) . .
C23 K1 C65 C55 31.42(15) . .
C35 K1 C65 C55 62.52(11) . .
C53 K1 C65 C55 -17.43(12) . .
C15 K1 C65 C55 122.74(15) . .
C13 K1 C65 C55 -19.25(16) . .
C25 K1 C65 C55 94.00(11) . .
C63 K1 C65 C55 -33.21(12) . .
Co2 K1 C65 C55 164.15(11) . .
Co1 K1 C65 C55 -127.24(10) . .
K2 K1 C65 C55 -168.96(10) . .
C33 K1 C65 C15 -92.65(10) . .
C55 K1 C65 C15 -122.74(15) . .
C43 K1 C65 C15 -114.51(10) . .
C45 K1 C65 C15 -92.71(11) . .
C23 K1 C65 C15 -91.32(12) . .
C35 K1 C65 C15 -60.21(10) . .
C53 K1 C65 C15 -140.17(9) . .
C13 K1 C65 C15 -141.99(11) . .
C25 K1 C65 C15 -28.74(9) . .
C63 K1 C65 C15 -155.94(9) . .
Co2 K1 C65 C15 41.42(8) . .
Co1 K1 C65 C15 110.03(10) . .
K2 K1 C65 C15 68.31(10) . .
C33 K1 C65 C105 145.88(10) . .
C55 K1 C65 C105 115.79(16) . .
C43 K1 C65 C105 124.02(11) . .
C45 K1 C65 C105 145.82(13) . .
C23 K1 C65 C105 147.22(11) . .
C35 K1 C65 C105 178.32(13) . .
C53 K1 C65 C105 98.36(11) . .
C15 K1 C65 C105 -121.47(15) . .
C13 K1 C65 C105 96.54(14) . .
C25 K1 C65 C105 -150.21(13) . .
C63 K1 C65 C105 82.59(12) . .
Co2 K1 C65 C105 -80.05(10) . .
Co1 K1 C65 C105 -11.44(15) . .
K2 K1 C65 C105 -53.16(11) . .
C35 C25 C75 C85 64.3(2) . .
C15 C25 C75 C85 -116.05(19) . .
K1 C25 C75 C85 151.51(14) . .
C35 C25 C75 C95 -59.2(2) . .
C15 C25 C75 C95 120.53(19) . .
K1 C25 C75 C95 28.1(2) . .
C55 C65 C105 C125 -52.7(2) . .
C15 C65 C105 C125 128.84(17) . .
K1 C65 C105 C125 -136.21(13) . .
C55 C65 C105 C115 70.9(2) . .
C15 C65 C105 C115 -107.50(18) . .
K1 C65 C105 C115 -12.55(17) . .
C44 N24 C16 C66 -101.9(2) . .
Co2 N24 C16 C66 80.12(15) . .
C44 N24 C16 C26 84.6(2) . .
Co2 N24 C16 C26 -93.40(14) . .
C44 N24 C16 K2 161.43(13) . .
Co2 N24 C16 K2 -16.56(11) . .
C36 K2 C16 C66 92.33(11) . .
C52 K2 C16 C66 53.81(11) . .
C62 K2 C16 C66 35.92(12) . .
C26 K2 C16 C66 125.15(14) . .
C46 K2 C16 C66 58.88(10) . .
C42 K2 C16 C66 80.28(10) . .
C12 K2 C16 C66 62.47(18) . .
C32 K2 C16 C66 103.08(10) . .
C22 K2 C16 C66 111.62(11) . .
C56 K2 C16 C66 28.03(9) . .
Co1 K2 C16 C66 -102.03(10) . .
Co2 K2 C16 C66 -108.43(10) . .
K1 K2 C16 C66 -109.00(9) . .
C36 K2 C16 C26 -32.82(9) . .
C52 K2 C16 C26 -71.34(11) . .
C62 K2 C16 C26 -89.23(11) . .
C46 K2 C16 C26 -66.28(10) . .
C42 K2 C16 C26 -44.87(11) . .
C12 K2 C16 C26 -62.69(18) . .
C32 K2 C16 C26 -22.07(11) . .
C22 K2 C16 C26 -13.54(14) . .
C56 K2 C16 C26 -97.12(11) . .
Co1 K2 C16 C26 132.81(9) . .
Co2 K2 C16 C26 126.41(11) . .
K1 K2 C16 C26 125.85(9) . .
C36 K2 C16 N24 -147.46(14) . .
C52 K2 C16 N24 174.02(10) . .
C62 K2 C16 N24 156.13(10) . .
C26 K2 C16 N24 -114.63(16) . .
C46 K2 C16 N24 179.09(13) . .
C42 K2 C16 N24 -159.50(10) . .
C12 K2 C16 N24 -177.32(12) . .
C32 K2 C16 N24 -136.70(10) . .
C22 K2 C16 N24 -128.17(11) . .
C56 K2 C16 N24 148.24(14) . .
Co1 K2 C16 N24 18.18(15) . .
Co2 K2 C16 N24 11.78(8) . .
K1 K2 C16 N24 11.22(11) . .
C66 C16 C26 C36 1.4(2) . .
N24 C16 C26 C36 174.95(14) . .
K2 C16 C26 C36 71.19(13) . .
C66 C16 C26 C76 -176.75(14) . .
N24 C16 C26 C76 -3.2(2) . .
K2 C16 C26 C76 -106.98(14) . .
C66 C16 C26 K2 -69.77(14) . .
N24 C16 C26 K2 103.76(13) . .
C52 K2 C26 C36 -2.14(12) . .
C62 K2 C26 C36 -3.91(13) . .
C46 K2 C26 C36 -30.11(10) . .
C42 K2 C26 C36 18.63(11) . .
C12 K2 C26 C36 31.20(14) . .
C16 K2 C26 C36 -120.70(15) . .
C32 K2 C26 C36 41.07(11) . .
C22 K2 C26 C36 50.73(12) . .
C56 K2 C26 C36 -61.48(11) . .
Co1 K2 C26 C36 137.64(10) . .
Co2 K2 C26 C36 -160.86(11) . .
K1 K2 C26 C36 179.58(10) . .
C36 K2 C26 C16 120.70(15) . .
C52 K2 C26 C16 118.56(10) . .
C62 K2 C26 C16 116.79(10) . .
C46 K2 C26 C16 90.59(11) . .
C42 K2 C26 C16 139.32(10) . .
C12 K2 C26 C16 151.89(9) . .
C32 K2 C26 C16 161.76(9) . .
C22 K2 C26 C16 171.43(9) . .
C56 K2 C26 C16 59.22(9) . .
Co1 K2 C26 C16 -101.67(12) . .
Co2 K2 C26 C16 -40.16(8) . .
K1 K2 C26 C16 -59.72(10) . .
C36 K2 C26 C76 -117.55(16) . .
C52 K2 C26 C76 -119.69(10) . .
C62 K2 C26 C76 -121.46(10) . .
C46 K2 C26 C76 -147.66(13) . .
C42 K2 C26 C76 -98.93(10) . .
C12 K2 C26 C76 -86.36(12) . .
C16 K2 C26 C76 121.75(15) . .
C32 K2 C26 C76 -76.49(11) . .
C22 K2 C26 C76 -66.82(11) . .
C56 K2 C26 C76 -179.03(12) . .
Co1 K2 C26 C76 20.09(16) . .
Co2 K2 C26 C76 81.59(10) . .
K1 K2 C26 C76 62.03(10) . .
C16 C26 C36 C46 -1.2(2) . .
C76 C26 C36 C46 176.99(15) . .
K2 C26 C36 C46 77.04(15) . .
C16 C26 C36 K2 -78.25(13) . .
C76 C26 C36 K2 99.95(13) . .
C52 K2 C36 C46 54.32(10) . .
C62 K2 C36 C46 53.39(11) . .
C26 K2 C36 C46 -123.64(16) . .
C42 K2 C36 C46 76.06(11) . .
C12 K2 C36 C46 77.30(11) . .
C16 K2 C36 C46 -92.20(12) . .
C32 K2 C36 C46 96.59(11) . .
C22 K2 C36 C46 98.25(11) . .
C56 K2 C36 C46 -29.84(9) . .
Co1 K2 C36 C46 111.62(14) . .
Co2 K2 C36 C46 -106.77(10) . .
K1 K2 C36 C46 -124.21(9) . .
C52 K2 C36 C26 177.96(11) . .
C62 K2 C36 C26 177.03(10) . .
C46 K2 C36 C26 123.64(16) . .
C42 K2 C36 C26 -160.30(12) . .
C12 K2 C36 C26 -159.06(10) . .
C16 K2 C36 C26 31.44(9) . .
C32 K2 C36 C26 -139.77(11) . .
C22 K2 C36 C26 -138.11(10) . .
C56 K2 C36 C26 93.81(12) . .
Co1 K2 C36 C26 -124.74(12) . .
Co2 K2 C36 C26 16.87(10) . .
K1 K2 C36 C26 -0.57(13) . .
C26 C36 C46 C56 0.2(3) . .
K2 C36 C46 C56 74.43(15) . .
C26 C36 C46 K2 -74.24(15) . .
C36 K2 C46 C56 -122.73(15) . .
C52 K2 C46 C56 116.77(11) . .
C62 K2 C46 C56 106.97(11) . .
C26 K2 C46 C56 -91.62(11) . .
C42 K2 C46 C56 142.98(12) . .
C12 K2 C46 C56 122.75(10) . .
C16 K2 C46 C56 -58.47(10) . .
C32 K2 C46 C56 156.13(11) . .
C22 K2 C46 C56 147.73(10) . .
Co1 K2 C46 C56 99.08(12) . .
Co2 K2 C46 C56 -49.51(10) . .
K1 K2 C46 C56 -36.80(14) . .
C52 K2 C46 C36 -120.50(11) . .
C62 K2 C46 C36 -130.30(10) . .
C26 K2 C46 C36 31.11(9) . .
C42 K2 C46 C36 -94.29(11) . .
C12 K2 C46 C36 -114.52(10) . .
C16 K2 C46 C36 64.26(10) . .
C32 K2 C46 C36 -81.14(11) . .
C22 K2 C46 C36 -89.53(11) . .
C56 K2 C46 C36 122.73(15) . .
Co1 K2 C46 C36 -138.19(10) . .
Co2 K2 C46 C36 73.22(10) . .
K1 K2 C46 C36 85.93(12) . .
C36 C46 C56 C66 0.6(3) . .
K2 C46 C56 C66 66.12(16) . .
C36 C46 C56 K2 -65.49(14) . .
C36 K2 C56 C46 31.87(10) . .
C52 K2 C56 C46 -57.79(11) . .
C62 K2 C56 C46 -75.44(11) . .
C26 K2 C56 C46 66.49(11) . .
C42 K2 C56 C46 -33.70(11) . .
C12 K2 C56 C46 -68.27(11) . .
C16 K2 C56 C46 99.43(12) . .
C32 K2 C56 C46 -25.07(11) . .
C22 K2 C56 C46 -39.50(12) . .
Co1 K2 C56 C46 -126.92(10) . .
Co2 K2 C56 C46 129.26(10) . .
K1 K2 C56 C46 155.49(9) . .
C36 K2 C56 C66 -96.26(12) . .
C52 K2 C56 C66 174.08(11) . .
C62 K2 C56 C66 156.43(11) . .
C26 K2 C56 C66 -61.64(10) . .
C46 K2 C56 C66 -128.14(16) . .
C42 K2 C56 C66 -161.83(11) . .
C12 K2 C56 C66 163.60(10) . .
C16 K2 C56 C66 -28.71(9) . .
C32 K2 C56 C66 -153.21(10) . .
C22 K2 C56 C66 -167.64(10) . .
Co1 K2 C56 C66 104.95(11) . .
Co2 K2 C56 C66 1.13(10) . .
K1 K2 C56 C66 27.36(12) . .
C46 C56 C66 C16 -0.4(2) . .
K2 C56 C66 C16 59.97(14) . .
C46 C56 C66 C106 179.33(16) . .
K2 C56 C66 C106 -120.32(15) . .
C26 C16 C66 C56 -0.7(2) . .
N24 C16 C66 C56 -174.18(14) . .
K2 C16 C66 C56 -61.77(14) . .
C26 C16 C66 C106 179.64(15) . .
N24 C16 C66 C106 6.1(2) . .
K2 C16 C66 C106 118.53(15) . .
C36 C26 C76 C96 -79.70(19) . .
C16 C26 C76 C96 98.45(18) . .
K2 C26 C76 C96 1.86(16) . .
C36 C26 C76 C86 43.3(2) . .
C16 C26 C76 C86 -138.52(16) . .
K2 C26 C76 C86 124.90(13) . .
C56 C66 C106 C126 -56.2(2) . .
C16 C66 C106 C126 123.48(19) . .
C56 C66 C106 C116 67.2(2) . .
C16 C66 C106 C116 -113.07(19) . .
C17 C27 C37 C47 -174.4(2) . .
C27 C37 C47 C57 175.6(2) . .
C38 C18 C28 C38 -0.4(4) 2_666 .
C18 C28 C38 C18 0.4(4) . 2_666
